data_4512466
loop_
_publ_author_name
'Liu, Ding'
'Lu, Ying'
'Tan, Hua-Qiao'
'Wang, Ting-Ting'
'Wang, En-Bo'

_publ_section_title
;
 Series of Organic--Inorganic Hybrid Rare Earth Derivatives Based on
 [MnV13O38]7--Polyoxoanion: Syntheses, Structures, and Magnetic and
 Electrochemical Properties
;
_journal_issue 1
_journal_name_full 'Crystal Growth &amp; Design'
_journal_page_first 103
_journal_paper_doi 10.1021/cg500955d
_journal_volume 15
_journal_year 2015
_chemical_formula_sum 'C9 H41 Mn N1.5 O56.5 Pr1.5 V13'
_chemical_formula_weight 2002.96
_chemical_name_systematic
; 
 ? 
;
_space_group_IT_number 2
_symmetry_cell_setting triclinic
_symmetry_space_group_name_Hall '-P 1'
_symmetry_space_group_name_H-M 'P -1'
_atom_sites_solution_hydrogens none
_atom_sites_solution_primary direct
_atom_sites_solution_secondary difmap
_audit_creation_method SHELXL-97
_cell_angle_alpha 86.36(3)
_cell_angle_beta 83.99(3)
_cell_angle_gamma 86.79(3)
_cell_formula_units_Z 4
_cell_length_a 12.959(3)
_cell_length_b 21.707(4)
_cell_length_c 21.853(4)
_cell_measurement_reflns_used 19838
_cell_measurement_temperature 293(2)
_cell_measurement_theta_max 25.00
_cell_measurement_theta_min 3.03
_cell_volume 6094(2)
_computing_structure_refinement 'SHELXL-97 (Sheldrick, 1997)'
_computing_structure_solution 'SHELXS-97 (Sheldrick, 1990)'
_diffrn_ambient_temperature 293(2)
_diffrn_detector_area_resol_mean 0.01
_diffrn_measured_fraction_theta_full 0.923
_diffrn_measured_fraction_theta_max 0.923
_diffrn_measurement_device_type 'Rigaku R-AXIS RAPID IP'
_diffrn_measurement_method Oscillation
_diffrn_radiation_monochromator graphite
_diffrn_radiation_source 'fine-focus sealed tube'
_diffrn_radiation_type MoK\a
_diffrn_radiation_wavelength 0.71073
_diffrn_reflns_av_R_equivalents 0.0783
_diffrn_reflns_av_sigmaI/netI 0.1036
_diffrn_reflns_limit_h_max 15
_diffrn_reflns_limit_h_min -15
_diffrn_reflns_limit_k_max 25
_diffrn_reflns_limit_k_min -25
_diffrn_reflns_limit_l_max 25
_diffrn_reflns_limit_l_min -24
_diffrn_reflns_number 43181
_diffrn_reflns_theta_full 25.00
_diffrn_reflns_theta_max 25.00
_diffrn_reflns_theta_min 3.03
_diffrn_standards_decay_% none
_diffrn_standards_interval_count 0
_diffrn_standards_interval_time 0
_diffrn_standards_number 0
_exptl_absorpt_coefficient_mu 3.378
_exptl_absorpt_correction_T_max 0.667
_exptl_absorpt_correction_T_min 0.531
_exptl_absorpt_correction_type multi-scan
_exptl_absorpt_process_details 'ABSCOR by T.Higashi    8 March, 1995'
_exptl_crystal_colour brown
_exptl_crystal_density_diffrn 2.183
_exptl_crystal_density_method 'not measured'
_exptl_crystal_description block
_exptl_crystal_F_000 3880
_exptl_crystal_size_max 0.19
_exptl_crystal_size_mid 0.16
_exptl_crystal_size_min 0.12
_platon_squeeze_details
;
;
_refine_diff_density_max 2.272
_refine_diff_density_min -2.723
_refine_diff_density_rms 0.266
_refine_ls_extinction_method none
_refine_ls_goodness_of_fit_ref 0.914
_refine_ls_hydrogen_treatment none
_refine_ls_matrix_type full
_refine_ls_number_parameters 1432
_refine_ls_number_reflns 19838
_refine_ls_number_restraints 7
_refine_ls_restrained_S_all 0.914
_refine_ls_R_factor_all 0.1345
_refine_ls_R_factor_gt 0.0893
_refine_ls_shift/su_max 0.001
_refine_ls_shift/su_mean 0.000
_refine_ls_structure_factor_coef Fsqd
_refine_ls_weighting_details 'calc w=1/[\s^2^(Fo^2^)+(0.0010P)^2^+500.0000P] where P=(Fo^2^+2Fc^2^)/3'
_refine_ls_weighting_scheme calc
_refine_ls_wR_factor_gt 0.1948
_refine_ls_wR_factor_ref 0.2204
_reflns_number_gt 12964
_reflns_number_total 19838
_reflns_threshold_expression >2sigma(I)
_cod_data_source_file cg500955d_si_007.cif
_cod_data_source_block 1
_cod_depositor_comments 'Adding full bibliography for 4512461--4512466.cif.'
_cod_original_sg_symbol_H-M P-1
_cod_original_formula_sum 'C9 H41 Mn N1.50 O56.50 Pr1.50 V13'
_cod_database_code 4512466

loop_
_symmetry_equiv_pos_as_xyz
'x, y, z'
'-x, -y, -z'

loop_
_atom_site_label
_atom_site_type_symbol
_atom_site_fract_x
_atom_site_fract_y
_atom_site_fract_z
_atom_site_U_iso_or_equiv
_atom_site_adp_type
_atom_site_occupancy
_atom_site_symmetry_multiplicity
_atom_site_calc_flag
_atom_site_refinement_flags
Pr1 Pr 1.76888(7) 0.77440(4) -0.49119(4) 0.0217(2) Uani 1 1 d .
Pr2 Pr 1.25201(7) 0.74370(4) 0.00389(4) 0.0220(2) Uani 1 1 d .
Pr3 Pr 0.88392(9) 0.61808(6) 0.20226(5) 0.0391(3) Uani 1 1 d .
Mn1 Mn 1.51654(17) 0.70023(11) -0.19689(11) 0.0160(5) Uani 1 1 d .
Mn2 Mn 1.02356(18) 0.82034(11) 0.29958(11) 0.0172(5) Uani 1 1 d .
V6 V 1.5854(2) 0.77609(13) -0.32955(12) 0.0208(6) Uani 1 1 d .
V7 V 1.3548(2) 0.75040(13) -0.28358(13) 0.0205(6) Uani 1 1 d .
V8 V 0.7998(2) 0.86104(13) 0.34803(13) 0.0207(6) Uani 1 1 d .
V9 V 1.0451(2) 0.74583(14) 0.42240(13) 0.0217(6) Uani 1 1 d .
V10 V 1.0726(2) 0.75628(13) 0.16822(12) 0.0208(6) Uani 1 1 d .
V11 V 1.3586(2) 0.81202(13) -0.15717(13) 0.0204(6) Uani 1 1 d .
V12 V 0.8624(2) 0.71923(13) 0.34534(13) 0.0200(6) Uani 1 1 d .
V13 V 0.9763(2) 0.88583(13) 0.42961(13) 0.0224(6) Uani 1 1 d .
V14 V 1.5944(2) 0.83325(14) -0.20062(13) 0.0238(6) Uani 1 1 d .
V15 V 1.5257(2) 0.63885(14) -0.31862(13) 0.0238(6) Uani 1 1 d .
V16 V 1.4532(2) 0.62367(13) -0.06810(12) 0.0219(6) Uani 1 1 d .
V17 V 0.8475(2) 0.79763(13) 0.22076(12) 0.0207(6) Uani 1 1 d .
V18 V 1.0928(2) 0.68259(13) 0.29391(13) 0.0204(6) Uani 1 1 d .
V19 V 1.0246(2) 0.89782(14) 0.17753(13) 0.0267(7) Uani 1 1 d .
V20 V 1.5309(2) 0.75753(14) -0.07371(13) 0.0230(6) Uani 1 1 d .
V21 V 1.2893(2) 0.67468(13) -0.15585(12) 0.0196(6) Uani 1 1 d .
V22 V 1.4592(2) 0.56550(14) -0.19512(13) 0.0259(7) Uani 1 1 d .
V23 V 1.2464(2) 0.79387(14) 0.24576(13) 0.0234(6) Uani 1 1 d .
V24 V 1.2010(2) 0.85340(15) 0.37234(13) 0.0264(7) Uani 1 1 d .
V25 V 1.7444(2) 0.71407(14) -0.24358(13) 0.0244(7) Uani 1 1 d .
V26 V 1.7636(2) 0.77392(17) -0.12029(15) 0.0348(8) Uani 1 1 d .
V27 V 0.9787(2) 0.95868(14) 0.30298(14) 0.0280(7) Uani 1 1 d .
V28 V 1.6831(2) 0.64197(15) -0.11981(14) 0.0283(7) Uani 1 1 d .
V29 V 1.2736(2) 0.71529(15) 0.36768(14) 0.0292(7) Uani 1 1 d .
V30 V 1.2929(2) 0.61360(15) -0.28195(14) 0.0297(7) Uani 1 1 d .
V31 V 0.7980(2) 0.93878(15) 0.22372(14) 0.0304(7) Uani 1 1 d .
O59 O 1.0671(8) 0.8892(5) 0.3382(5) 0.021(2) Uani 1 1 d .
O58 O 0.9972(8) 0.6876(5) 0.3690(5) 0.019(2) Uani 1 1 d .
O28 O 1.6103(8) 0.6884(5) -0.2692(5) 0.024(3) Uani 1 1 d .
O57 O 0.9749(8) 0.7511(5) 0.2660(5) 0.017(2) Uani 1 1 d .
O56 O 0.9354(8) 0.8043(5) 0.3719(5) 0.019(2) Uani 1 1 d .
O27 O 1.4904(9) 0.5571(6) -0.0429(5) 0.033(3) Uani 1 1 d .
O26 O 1.2694(8) 0.7004(6) -0.3058(5) 0.026(3) Uani 1 1 d .
O55 O 1.0151(9) 0.6939(5) 0.1540(5) 0.024(3) Uani 1 1 d .
O25 O 1.4764(8) 0.7787(5) -0.2322(5) 0.018(2) Uani 1 1 d .
O24 O 1.4913(8) 0.8267(5) -0.1293(5) 0.021(2) Uani 1 1 d .
O23 O 1.4237(8) 0.7149(5) -0.1273(5) 0.019(2) Uani 1 1 d .
O22 O 1.4442(9) 0.7712(6) -0.0169(5) 0.030(3) Uani 1 1 d .
O21 O 1.4144(8) 0.6632(5) -0.2326(5) 0.017(2) Uani 1 1 d .
O20 O 1.2847(8) 0.7560(5) -0.1989(5) 0.020(2) Uani 1 1 d .
O54 O 1.0477(9) 0.6249(5) 0.2647(5) 0.023(3) Uani 1 1 d .
O19 O 1.5443(10) 0.8446(6) -0.3492(5) 0.031(3) Uani 1 1 d .
O53 O 0.9188(8) 0.8710(5) 0.2678(5) 0.023(3) Uani 1 1 d .
O52 O 0.7657(9) 0.8568(6) 0.2006(5) 0.030(3) Uani 1 1 d .
O18 O 1.3209(9) 0.8172(6) -0.3134(6) 0.034(3) Uani 1 1 d .
O51 O 1.1953(9) 0.6534(6) 0.3297(6) 0.029(3) Uani 1 1 d .
O50 O 0.8829(8) 0.9235(5) 0.3730(5) 0.023(3) Uani 1 1 d .
O49 O 1.1091(8) 0.8327(5) 0.2226(5) 0.021(2) Uani 1 1 d .
O48 O 1.0201(10) 0.9452(6) 0.4562(5) 0.031(3) Uani 1 1 d .
O17 O 1.3620(8) 0.6013(5) -0.1276(5) 0.020(2) Uani 1 1 d .
O16 O 1.3623(9) 0.6502(6) -0.0143(5) 0.030(3) Uani 1 1 d .
O15 O 1.6762(8) 0.7959(5) -0.2683(5) 0.023(3) Uani 1 1 d .
O47 O 1.1287(8) 0.7717(5) 0.3308(5) 0.022(3) Uani 1 1 d .
O14 O 1.2163(9) 0.6400(5) -0.2023(5) 0.027(3) Uani 1 1 d .
O46 O 0.7246(8) 0.9090(5) 0.3047(5) 0.023(3) Uani 1 1 d .
O13 O 1.5687(8) 0.6718(5) -0.0575(5) 0.022(2) Uani 1 1 d .
O12 O 1.5469(9) 0.5705(6) -0.2656(5) 0.030(3) Uani 1 1 d .
O11 O 1.4731(8) 0.7244(5) -0.3379(5) 0.020(2) Uani 1 1 d .
O45 O 0.9623(9) 0.8182(5) 0.1613(5) 0.024(3) Uani 1 1 d .
O10 O 1.7669(9) 0.6933(6) -0.0910(5) 0.033(3) Uani 1 1 d .
O9 O 1.7530(8) 0.6416(5) -0.1971(5) 0.025(3) Uani 1 1 d .
O8 O 1.2130(9) 0.6901(5) -0.0939(5) 0.025(3) Uani 1 1 d .
O7 O 1.6215(8) 0.7352(5) -0.1619(5) 0.022(2) Uani 1 1 d .
O6 O 1.6092(9) 0.6257(6) -0.3749(5) 0.029(3) Uani 1 1 d .
O44 O 1.1570(9) 0.7051(6) 0.4348(5) 0.027(3) Uani 1 1 d .
O43 O 1.2871(8) 0.7901(6) 0.3972(5) 0.026(3) Uani 1 1 d .
O5 O 1.6421(9) 0.7866(7) -0.0567(5) 0.036(3) Uani 1 1 d .
O4 O 1.4045(10) 0.6114(6) -0.3392(5) 0.032(3) Uani 1 1 d .
O42 O 0.7872(8) 0.7867(5) 0.3057(5) 0.022(2) Uani 1 1 d .
O3 O 1.7138(9) 0.5756(6) -0.0901(6) 0.039(3) Uani 1 1 d .
O41 O 0.9047(10) 0.9387(6) 0.1621(6) 0.034(3) Uani 1 1 d .
O2 O 1.6694(9) 0.7566(6) -0.3877(5) 0.028(3) Uani 1 1 d .
O1 O 1.5615(10) 0.8990(6) -0.2293(6) 0.036(3) Uani 1 1 d .
O40 O 0.8114(8) 0.7360(6) 0.1951(5) 0.030(3) Uani 1 1 d .
O39 O 1.8246(9) 0.7538(6) -0.1965(5) 0.030(3) Uani 1 1 d .
O38 O 1.2842(8) 0.8108(6) -0.0904(5) 0.026(3) Uani 1 1 d .
O37 O 1.5514(8) 0.6220(5) -0.1569(5) 0.021(2) Uani 1 1 d .
O36 O 1.6967(9) 0.8462(6) -0.1604(6) 0.037(3) Uani 1 1 d .
O35 O 1.3310(9) 0.8781(6) -0.1925(5) 0.031(3) Uani 1 1 d .
O34 O 1.3478(9) 0.5493(6) -0.2330(6) 0.033(3) Uani 1 1 d .
O33 O 1.4918(10) 0.4995(6) -0.1650(6) 0.040(3) Uani 1 1 d .
O32 O 1.8218(9) 0.7018(6) -0.3036(6) 0.035(3) Uani 1 1 d .
O31 O 1.2040(11) 0.5822(7) -0.3106(6) 0.047(4) Uani 1 1 d .
O30 O 1.8530(10) 0.8034(8) -0.0905(7) 0.051(4) Uani 1 1 d .
O60 O 0.9633(9) 0.7325(6) 0.4832(5) 0.029(3) Uani 1 1 d .
O61 O 0.7293(8) 0.8431(5) 0.4117(5) 0.024(3) Uani 1 1 d .
O62 O 1.0284(12) 0.5585(6) 0.1458(6) 0.047(4) Uani 1 1 d .
O63 O 0.7084(10) 0.9813(6) 0.1973(6) 0.039(3) Uani 1 1 d .
O64 O 1.3638(10) 0.6727(7) 0.3935(6) 0.042(4) Uani 1 1 d .
O65 O 0.8646(9) 0.9912(5) 0.2677(6) 0.031(3) Uani 1 1 d .
O66 O 1.1016(10) 0.9098(6) 0.1166(5) 0.037(3) Uani 1 1 d .
O67 O 1.2393(10) 0.9126(6) 0.4001(6) 0.041(3) Uani 1 1 d .
O68 O 1.0198(10) 1.0159(6) 0.3324(6) 0.038(3) Uani 1 1 d .
O69 O 1.0890(8) 0.8257(5) 0.4374(5) 0.022(3) Uani 1 1 d .
O70 O 1.3258(8) 0.7392(6) 0.2897(5) 0.028(3) Uani 1 1 d .
O71 O 1.3189(9) 0.8078(6) 0.1840(6) 0.038(3) Uani 1 1 d .
O72 O 1.1698(9) 0.7213(5) 0.2231(5) 0.025(3) Uani 1 1 d .
O73 O 1.1483(9) 0.7721(5) 0.1051(5) 0.026(3) Uani 1 1 d .
O78 O 0.7940(9) 0.7144(6) 0.4137(5) 0.026(3) Uani 1 1 d .
O77 O 0.8894(9) 0.8604(6) 0.4848(5) 0.028(3) Uani 1 1 d .
O76 O 1.2625(8) 0.8582(6) 0.2915(5) 0.028(3) Uani 1 1 d .
O75 O 1.0589(9) 0.9548(5) 0.2290(5) 0.027(3) Uani 1 1 d .
O74 O 0.8319(9) 0.6616(5) 0.3075(5) 0.027(3) Uani 1 1 d .
O9W O 1.6644(10) 0.8686(6) -0.4602(5) 0.037(3) Uani 1 1 d .
O8W O 1.8738(10) 0.7934(7) -0.4033(5) 0.042(4) Uani 1 1 d .
O6W O 1.1295(10) 0.6626(6) 0.0427(6) 0.038(3) Uani 1 1 d .
O5W O 1.2699(11) 0.8531(7) 0.0324(7) 0.050(4) Uani 1 1 d .
O4W O 1.3413(11) 0.7122(8) 0.0977(6) 0.051(4) Uani 1 1 d .
O3W O 1.6019(10) 0.7417(7) -0.5063(7) 0.046(4) Uani 1 1 d .
O2W O 1.7941(10) 0.6647(6) -0.4497(7) 0.044(4) Uani 1 1 d .
O1W O 1.0804(10) 0.7887(7) -0.0250(6) 0.040(3) Uani 1 1 d .
N2 N 1.0027(12) 0.3354(8) 0.1371(9) 0.039(4) Uani 1 1 d .
O100 O 1.5262(12) 0.6520(9) -0.5016(8) 0.065(5) Uani 1 1 d .
O101 O 1.1099(14) 0.5402(7) 0.0526(8) 0.064(5) Uani 1 1 d .
O14W O 0.8914(17) 0.5323(8) 0.2831(8) 0.079(6) Uani 1 1 d .
O13W O 0.8400(14) 0.6448(8) 0.0939(8) 0.068(5) Uani 1 1 d .
C12 C 1.0157(16) 0.3554(10) 0.0791(12) 0.050(6) Uani 1 1 d .
H12A H 1.0105 0.3295 0.0474 0.060 Uiso 1 1 calc R
O12W O 0.6875(15) 0.6212(9) 0.2279(10) 0.083(6) Uani 1 1 d .
O11W O 0.8047(14) 0.5257(9) 0.1654(8) 0.071(5) Uani 1 1 d .
C11 C 1.0603(15) 0.5234(9) 0.1042(11) 0.040(5) Uani 1 1 d .
C10 C 1.0373(15) 0.4163(9) 0.0676(10) 0.041(5) Uani 1 1 d .
H10A H 1.0493 0.4319 0.0270 0.050 Uiso 1 1 calc R
C9 C 1.0417(13) 0.4557(9) 0.1157(10) 0.038(5) Uani 1 1 d .
C6 C 1.5256(15) 0.7087(12) -0.4961(10) 0.043(5) Uani 1 1 d .
C5 C 1.4212(16) 0.7407(12) -0.4788(9) 0.045(5) Uani 1 1 d .
C8 C 1.0263(14) 0.4311(11) 0.1747(10) 0.045(5) Uani 1 1 d .
H8A H 1.0268 0.4557 0.2079 0.054 Uiso 1 1 calc R
N1 N 1.2340(19) 0.7962(13) -0.4484(11) 0.075(7) Uiso 1 1 d .
C7 C 1.0101(14) 0.3693(13) 0.1838(11) 0.054(7) Uani 1 1 d .
H7A H 1.0042 0.3512 0.2236 0.065 Uiso 1 1 calc R
C4 C 1.3341(18) 0.7080(14) -0.4601(11) 0.061(7) Uani 1 1 d .
H4A H 1.3391 0.6650 -0.4565 0.073 Uiso 1 1 calc R
C3 C 1.4153(19) 0.8020(15) -0.4770(11) 0.066(8) Uani 1 1 d .
H3A H 1.4743 0.8249 -0.4847 0.079 Uiso 1 1 calc R
C2 C 1.241(2) 0.7386(14) -0.4471(12) 0.068(7) Uiso 1 1 d .
H2A H 1.1817 0.7163 -0.4371 0.081 Uiso 1 1 calc R
C1 C 1.310(3) 0.8327(15) -0.4621(12) 0.093(12) Uani 1 1 d U
H1A H 1.3003 0.8755 -0.4625 0.112 Uiso 1 1 calc R
OW20 O 1.6333(8) 0.4536(5) -0.0746(5) 0.025(3) Uiso 1 1 d .
OW19 O 1.3968(13) 0.9438(7) -0.3085(7) 0.058(4) Uani 1 1 d .
OW18 O 0.9310(11) 0.2159(7) 0.1601(8) 0.061(5) Uani 1 1 d .
OW17 O 1.5000 1.0000 -0.5000 0.064(7) Uani 1 2 d S
OW16 O 0.7643(13) 0.4882(8) 0.0529(9) 0.069(5) Uani 1 1 d .
OW15 O 0.8286(15) 0.9612(8) 0.5635(8) 0.075(6) Uani 1 1 d .
OW14 O 1.0568(13) 0.8740(10) -0.4167(9) 0.082(6) Uani 1 1 d .
OW13 O 1.7798(18) 0.9108(10) -0.3149(9) 0.100(8) Uani 1 1 d .
OW12 O 1.0580(14) 0.7255(10) -0.3222(11) 0.095(7) Uani 1 1 d .
OW11 O 1.7577(16) 0.4262(12) -0.1847(10) 0.106(8) Uani 1 1 d .
OW10 O 0.9925(17) 0.6357(11) -0.3953(10) 0.104(7) Uani 1 1 d .
OW21 O 0.6670(19) 0.6052(12) 0.0486(10) 0.108(8) Uani 1 1 d .
C18 C 1.463(2) 1.2078(19) -0.350(2) 0.087(10) Uani 1 1 d .
H18A H 1.4719 1.2009 -0.3915 0.104 Uiso 1 1 calc R
C17 C 1.477(2) 1.169(2) -0.311(2) 0.100(12) Uani 1 1 d D
O103 O 1.527(2) 1.0533(16) -0.3129(15) 0.148(11) Uiso 1 1 d .
N4 N 1.419(3) 1.2789(18) -0.2635(18) 0.130(12) Uiso 1 1 d .
C16 C 1.434(2) 1.264(2) -0.3284(19) 0.111(14) Uani 1 1 d .
H16A H 1.4231 1.2956 -0.3576 0.134 Uiso 1 1 calc R
C15 C 1.508(4) 1.107(2) -0.334(3) 0.151(18) Uiso 1 1 d D
C14 C 1.471(3) 1.1668(18) -0.2505(18) 0.097(11) Uiso 1 1 d .
H14A H 1.4865 1.1315 -0.2259 0.116 Uiso 1 1 calc R
C13 C 1.440(3) 1.226(2) -0.227(2) 0.135(15) Uiso 1 1 d .
H13A H 1.4326 1.2286 -0.1845 0.162 Uiso 1 1 calc R
O102 O 1.517(4) 1.094(2) -0.393(3) 0.25(2) Uiso 1 1 d .
OW9 O 1.2792(18) 0.9818(11) 0.2402(10) 0.106(8) Uani 1 1 d .
OW8 O 1.7690(17) 0.5328(11) -0.2590(12) 0.108(8) Uani 1 1 d .
OW7 O 0.744(2) 1.0258(12) 0.4094(13) 0.145(11) Uani 1 1 d .
OW6 O 0.8687(19) 1.1154(12) 0.2955(15) 0.131(10) Uani 1 1 d .
OW5 O 1.600(2) 0.3754(14) -0.2371(14) 0.151(12) Uani 1 1 d .
OW4 O 0.902(3) 0.7721(17) 0.0446(17) 0.179(13) Uiso 1 1 d .
OW3 O 1.944(3) 0.8381(15) -0.2777(14) 0.159(12) Uani 1 1 d .
OW2 O 1.514(3) 0.6475(16) 0.1251(16) 0.163(12) Uiso 1 1 d .
OW1 O 1.148(3) 0.595(2) -0.479(2) 0.093(13) Uiso 0.50 1 d P

loop_
_atom_site_aniso_label
_atom_site_aniso_U_11
_atom_site_aniso_U_22
_atom_site_aniso_U_33
_atom_site_aniso_U_23
_atom_site_aniso_U_13
_atom_site_aniso_U_12
Pr1 0.0219(5) 0.0235(5) 0.0183(5) -0.0009(4) 0.0055(4) -0.0035(4)
Pr2 0.0224(5) 0.0243(5) 0.0175(5) 0.0010(4) 0.0049(4) 0.0008(4)
Pr3 0.0387(7) 0.0389(7) 0.0404(7) -0.0107(5) 0.0019(5) -0.0104(5)
Mn1 0.0147(12) 0.0156(13) 0.0167(12) 0.0019(9) 0.0007(9) 0.0000(9)
Mn2 0.0166(12) 0.0171(13) 0.0175(12) -0.0029(10) 0.0021(9) -0.0032(9)
V6 0.0208(15) 0.0241(16) 0.0162(14) 0.0019(12) 0.0032(11) -0.0028(11)
V7 0.0170(14) 0.0223(16) 0.0212(15) 0.0027(12) -0.0003(11) 0.0006(11)
V8 0.0205(15) 0.0189(16) 0.0214(15) -0.0034(12) 0.0044(11) 0.0002(11)
V9 0.0211(15) 0.0239(17) 0.0199(15) -0.0026(12) 0.0003(11) -0.0024(12)
V10 0.0202(15) 0.0245(17) 0.0170(14) -0.0033(12) 0.0046(11) -0.0037(11)
V11 0.0205(15) 0.0178(15) 0.0218(15) -0.0008(11) 0.0028(11) 0.0002(11)
V12 0.0192(15) 0.0200(16) 0.0203(15) -0.0031(11) 0.0039(11) -0.0048(11)
V13 0.0235(15) 0.0213(16) 0.0218(15) -0.0057(12) 0.0057(11) -0.0074(12)
V14 0.0227(16) 0.0261(17) 0.0218(15) -0.0027(12) 0.0052(11) -0.0062(12)
V15 0.0270(16) 0.0243(17) 0.0193(15) -0.0048(12) 0.0036(12) -0.0020(12)
V16 0.0214(15) 0.0239(17) 0.0176(14) 0.0059(12) 0.0047(11) 0.0033(12)
V17 0.0208(15) 0.0232(16) 0.0177(14) -0.0018(12) 0.0000(11) 0.0003(11)
V18 0.0187(15) 0.0202(16) 0.0215(15) -0.0032(12) 0.0031(11) -0.0026(11)
V19 0.0335(17) 0.0226(17) 0.0214(15) 0.0022(12) 0.0082(12) -0.0014(13)
V20 0.0216(15) 0.0293(18) 0.0182(15) -0.0016(12) 0.0000(11) -0.0051(12)
V21 0.0161(14) 0.0207(16) 0.0210(15) -0.0003(12) 0.0036(11) -0.0021(11)
V22 0.0333(17) 0.0184(16) 0.0238(16) -0.0003(12) 0.0051(12) 0.0002(12)
V23 0.0181(15) 0.0300(18) 0.0221(15) -0.0052(12) 0.0034(11) -0.0068(12)
V24 0.0202(16) 0.0351(19) 0.0247(16) -0.0099(13) 0.0022(12) -0.0071(12)
V25 0.0168(15) 0.0339(18) 0.0210(15) 0.0017(13) 0.0024(11) 0.0006(12)
V26 0.0218(17) 0.054(2) 0.0299(18) -0.0057(16) -0.0025(13) -0.0092(14)
V27 0.0358(18) 0.0208(17) 0.0259(16) -0.0012(13) 0.0075(13) -0.0071(13)
V28 0.0187(15) 0.040(2) 0.0244(16) 0.0069(14) -0.0006(12) 0.0058(13)
V29 0.0198(16) 0.039(2) 0.0292(17) -0.0065(14) -0.0039(12) 0.0029(13)
V30 0.0291(17) 0.0339(19) 0.0276(17) -0.0084(14) -0.0008(13) -0.0120(13)
V31 0.0343(18) 0.0268(18) 0.0275(17) 0.0038(13) 0.0019(13) 0.0052(13)
O59 0.019(6) 0.022(7) 0.020(6) -0.004(5) 0.006(4) -0.010(5)
O58 0.024(6) 0.010(6) 0.020(6) -0.002(4) 0.007(4) 0.001(4)
O28 0.015(6) 0.023(7) 0.031(7) -0.003(5) 0.006(5) -0.002(5)
O57 0.021(6) 0.017(6) 0.013(5) -0.001(4) 0.004(4) -0.001(4)
O56 0.017(6) 0.025(7) 0.017(6) -0.006(5) 0.001(4) -0.002(4)
O27 0.032(7) 0.038(8) 0.025(7) 0.010(6) 0.002(5) 0.003(6)
O26 0.024(6) 0.035(8) 0.021(6) -0.001(5) -0.004(5) -0.004(5)
O55 0.031(7) 0.026(7) 0.018(6) -0.007(5) -0.003(5) -0.004(5)
O25 0.018(6) 0.014(6) 0.021(6) 0.002(5) 0.000(4) 0.002(4)
O24 0.021(6) 0.020(6) 0.023(6) -0.001(5) 0.000(5) -0.008(5)
O23 0.020(6) 0.021(6) 0.014(6) 0.004(5) 0.007(4) -0.002(4)
O22 0.038(7) 0.034(8) 0.019(6) -0.008(5) 0.004(5) -0.004(6)
O21 0.013(5) 0.020(6) 0.016(6) 0.004(4) 0.000(4) -0.003(4)
O20 0.014(6) 0.013(6) 0.033(7) 0.001(5) 0.003(5) -0.005(4)
O54 0.035(7) 0.012(6) 0.023(6) 0.000(5) 0.002(5) -0.006(5)
O19 0.044(8) 0.024(7) 0.022(7) -0.005(5) 0.009(5) -0.006(6)
O53 0.025(6) 0.015(6) 0.027(6) 0.000(5) 0.009(5) -0.006(5)
O52 0.030(7) 0.034(8) 0.022(6) -0.001(5) 0.005(5) 0.009(5)
O18 0.034(7) 0.038(8) 0.027(7) 0.007(6) 0.003(5) 0.010(6)
O51 0.027(7) 0.025(7) 0.034(7) -0.009(5) 0.007(5) -0.001(5)
O50 0.027(6) 0.023(7) 0.019(6) 0.001(5) 0.001(5) -0.002(5)
O49 0.019(6) 0.019(6) 0.024(6) 0.001(5) 0.002(5) -0.001(5)
O48 0.042(8) 0.027(7) 0.026(7) -0.003(5) 0.001(5) -0.005(6)
O17 0.025(6) 0.013(6) 0.021(6) -0.001(5) 0.002(5) -0.001(4)
O16 0.033(7) 0.035(8) 0.019(6) 0.002(5) 0.005(5) 0.001(5)
O15 0.024(6) 0.022(7) 0.023(6) 0.001(5) 0.005(5) -0.009(5)
O47 0.016(6) 0.031(7) 0.016(6) -0.004(5) 0.006(4) 0.001(5)
O14 0.026(7) 0.026(7) 0.028(7) -0.002(5) 0.001(5) -0.011(5)
O46 0.028(6) 0.014(6) 0.026(6) 0.000(5) 0.004(5) -0.001(5)
O13 0.029(6) 0.024(7) 0.013(6) -0.002(5) -0.007(5) 0.000(5)
O12 0.036(7) 0.025(7) 0.025(7) 0.002(5) 0.003(5) 0.003(5)
O11 0.022(6) 0.019(6) 0.020(6) 0.001(5) -0.002(4) -0.005(5)
O45 0.032(7) 0.025(7) 0.014(6) -0.007(5) 0.003(5) 0.000(5)
O10 0.023(7) 0.050(9) 0.025(7) -0.005(6) 0.001(5) -0.002(6)
O9 0.018(6) 0.026(7) 0.029(7) 0.005(5) 0.003(5) -0.001(5)
O8 0.030(7) 0.016(6) 0.027(7) -0.008(5) 0.004(5) 0.004(5)
O7 0.015(6) 0.025(7) 0.024(6) 0.003(5) 0.000(4) -0.003(5)
O6 0.032(7) 0.037(8) 0.019(6) -0.009(5) 0.007(5) -0.006(5)
O44 0.026(7) 0.032(7) 0.025(6) -0.001(5) -0.001(5) -0.003(5)
O43 0.018(6) 0.035(8) 0.026(7) -0.003(5) -0.004(5) -0.002(5)
O5 0.028(7) 0.063(10) 0.020(7) -0.010(6) -0.003(5) -0.004(6)
O4 0.042(8) 0.040(8) 0.015(6) -0.004(5) -0.002(5) -0.012(6)
O42 0.016(6) 0.022(7) 0.027(6) -0.001(5) 0.002(5) -0.001(5)
O3 0.026(7) 0.051(9) 0.034(7) 0.020(6) 0.002(5) 0.009(6)
O41 0.037(7) 0.027(7) 0.034(7) 0.002(6) 0.003(6) 0.003(6)
O2 0.028(7) 0.036(8) 0.018(6) 0.005(5) 0.005(5) 0.001(5)
O1 0.035(8) 0.029(8) 0.041(8) -0.003(6) 0.010(6) 0.001(6)
O40 0.018(6) 0.046(9) 0.025(7) -0.011(6) 0.003(5) -0.002(5)
O39 0.023(7) 0.043(8) 0.025(7) 0.010(6) -0.005(5) -0.009(5)
O38 0.018(6) 0.032(7) 0.028(7) -0.009(5) 0.003(5) -0.005(5)
O37 0.020(6) 0.021(6) 0.022(6) 0.006(5) -0.001(5) 0.006(5)
O36 0.029(7) 0.043(9) 0.040(8) -0.014(6) 0.005(6) -0.016(6)
O35 0.032(7) 0.030(8) 0.026(7) 0.005(5) 0.005(5) 0.009(5)
O34 0.038(7) 0.023(7) 0.037(7) -0.011(6) 0.009(6) -0.013(5)
O33 0.045(8) 0.030(8) 0.041(8) 0.001(6) 0.002(6) 0.009(6)
O32 0.019(7) 0.046(9) 0.037(8) -0.002(6) 0.011(5) -0.001(6)
O31 0.046(9) 0.064(11) 0.035(8) -0.014(7) -0.008(6) -0.018(7)
O30 0.028(8) 0.083(13) 0.044(9) -0.010(8) 0.001(6) -0.019(7)
O60 0.031(7) 0.031(8) 0.024(7) -0.014(5) 0.006(5) -0.002(5)
O61 0.021(6) 0.031(7) 0.017(6) 0.005(5) 0.000(5) 0.004(5)
O62 0.071(10) 0.032(9) 0.040(8) -0.014(7) -0.004(7) 0.002(7)
O63 0.046(8) 0.030(8) 0.038(8) 0.005(6) 0.003(6) 0.008(6)
O64 0.032(8) 0.061(10) 0.035(8) 0.000(7) -0.013(6) 0.009(7)
O65 0.037(7) 0.017(7) 0.035(7) 0.002(5) 0.010(6) 0.001(5)
O66 0.051(8) 0.029(8) 0.025(7) 0.009(6) 0.013(6) -0.001(6)
O67 0.029(7) 0.040(9) 0.055(9) -0.020(7) 0.003(6) -0.014(6)
O68 0.050(8) 0.017(7) 0.047(8) -0.006(6) 0.008(6) -0.012(6)
O69 0.027(6) 0.026(7) 0.013(6) -0.004(5) 0.003(4) -0.003(5)
O70 0.019(6) 0.037(8) 0.027(7) -0.007(6) -0.001(5) -0.002(5)
O71 0.017(7) 0.054(9) 0.042(8) -0.016(7) 0.014(5) -0.009(6)
O72 0.027(7) 0.028(7) 0.020(6) -0.009(5) 0.007(5) -0.004(5)
O73 0.030(7) 0.025(7) 0.021(6) -0.007(5) 0.013(5) -0.007(5)
O78 0.026(6) 0.033(7) 0.016(6) 0.003(5) 0.009(5) -0.007(5)
O77 0.027(7) 0.041(8) 0.015(6) -0.005(5) 0.005(5) 0.003(5)
O76 0.020(6) 0.037(8) 0.028(7) -0.004(6) 0.005(5) -0.012(5)
O75 0.037(7) 0.016(6) 0.025(7) -0.001(5) 0.008(5) -0.009(5)
O74 0.026(7) 0.023(7) 0.032(7) 0.001(5) 0.000(5) -0.007(5)
O9W 0.051(8) 0.037(8) 0.020(7) 0.005(6) 0.002(6) 0.005(6)
O8W 0.046(8) 0.068(11) 0.014(6) -0.001(6) -0.008(6) -0.016(7)
O6W 0.035(8) 0.040(8) 0.035(8) 0.000(6) 0.016(6) -0.012(6)
O5W 0.048(9) 0.045(9) 0.052(9) -0.020(7) 0.034(7) -0.021(7)
O4W 0.061(10) 0.080(12) 0.011(6) -0.012(7) -0.004(6) 0.023(8)
O3W 0.023(7) 0.061(11) 0.056(10) -0.011(8) 0.002(6) -0.012(7)
O2W 0.045(8) 0.009(7) 0.073(10) -0.003(6) 0.018(7) 0.005(6)
O1W 0.033(8) 0.049(9) 0.035(8) 0.009(6) 0.000(6) 0.013(6)
N2 0.024(9) 0.033(10) 0.058(12) 0.010(9) -0.009(8) 0.001(7)
O100 0.052(10) 0.062(13) 0.084(13) -0.007(10) -0.029(9) -0.004(8)
O101 0.092(13) 0.032(9) 0.062(11) -0.003(8) 0.019(10) -0.003(8)
O14W 0.141(18) 0.053(12) 0.048(11) -0.002(9) -0.016(11) -0.035(11)
O13W 0.084(13) 0.054(12) 0.072(12) -0.021(9) -0.029(10) -0.002(9)
C12 0.039(12) 0.035(14) 0.082(19) -0.025(12) -0.030(12) 0.005(9)
O12W 0.082(13) 0.071(14) 0.100(16) -0.045(12) -0.003(11) -0.004(10)
O11W 0.079(13) 0.072(13) 0.064(12) -0.015(10) 0.008(9) -0.036(10)
C11 0.031(11) 0.024(11) 0.065(15) -0.009(10) -0.001(10) 0.000(8)
C10 0.040(12) 0.033(13) 0.053(13) -0.015(10) -0.004(10) -0.001(9)
C9 0.016(10) 0.035(12) 0.064(15) -0.015(10) -0.006(9) 0.006(8)
C6 0.029(11) 0.060(16) 0.044(13) -0.006(11) -0.013(9) -0.008(10)
C5 0.043(13) 0.067(17) 0.028(11) -0.004(11) -0.018(9) 0.005(11)
C8 0.017(10) 0.062(16) 0.053(14) 0.004(11) 0.007(9) -0.006(9)
C7 0.016(11) 0.10(2) 0.046(14) 0.021(14) 0.008(9) 0.001(11)
C4 0.043(14) 0.08(2) 0.054(15) 0.017(14) -0.005(11) -0.013(13)
C3 0.039(14) 0.10(2) 0.058(16) -0.016(15) -0.002(11) 0.010(14)
C1 0.17(3) 0.08(2) 0.041(15) -0.028(15) -0.050(18) 0.05(2)
OW19 0.078(12) 0.050(10) 0.042(9) 0.003(7) -0.001(8) 0.016(8)
OW18 0.035(9) 0.048(10) 0.097(13) 0.011(9) 0.000(8) 0.002(7)
OW17 0.063(15) 0.024(12) 0.10(2) 0.011(12) -0.001(13) 0.013(10)
OW16 0.055(11) 0.059(12) 0.092(14) -0.016(10) 0.009(9) -0.021(8)
OW15 0.109(15) 0.049(11) 0.065(11) -0.030(9) 0.041(10) -0.045(10)
OW14 0.048(11) 0.117(18) 0.085(14) -0.020(12) -0.014(9) -0.007(10)
OW13 0.128(18) 0.102(18) 0.070(13) -0.021(12) 0.033(12) -0.063(14)
OW12 0.056(12) 0.104(18) 0.127(19) 0.002(14) -0.035(12) 0.001(11)
OW11 0.084(15) 0.14(2) 0.094(16) -0.050(15) 0.010(12) 0.011(14)
OW10 0.099(17) 0.11(2) 0.096(17) -0.012(14) -0.014(13) 0.024(14)
OW21 0.127(19) 0.14(2) 0.068(14) -0.007(14) -0.052(13) 0.009(16)
C18 0.042(17) 0.09(3) 0.13(3) -0.01(2) 0.007(18) -0.028(17)
C17 0.047(19) 0.12(4) 0.13(4) 0.01(3) -0.01(2) -0.04(2)
C16 0.048(19) 0.14(4) 0.15(4) -0.04(3) 0.028(19) -0.03(2)
OW9 0.115(19) 0.107(19) 0.090(16) 0.011(14) 0.017(13) -0.025(15)
OW8 0.084(16) 0.097(19) 0.14(2) -0.023(16) -0.010(14) -0.001(13)
OW7 0.16(2) 0.10(2) 0.16(3) -0.053(18) 0.02(2) 0.070(18)
OW6 0.094(18) 0.09(2) 0.20(3) -0.033(19) -0.012(18) 0.021(14)
OW5 0.14(2) 0.14(3) 0.17(3) -0.09(2) 0.05(2) -0.021(19)
OW3 0.19(3) 0.15(3) 0.14(3) 0.04(2) 0.00(2) -0.08(2)

loop_
_atom_type_symbol
_atom_type_description
_atom_type_scat_dispersion_real
_atom_type_scat_dispersion_imag
_atom_type_scat_source
C C 0.0033 0.0016 'International Tables Vol C Tables 4.2.6.8 and 6.1.1.4'
H H 0.0000 0.0000 'International Tables Vol C Tables 4.2.6.8 and 6.1.1.4'
N N 0.0061 0.0033 'International Tables Vol C Tables 4.2.6.8 and 6.1.1.4'
O O 0.0106 0.0060 'International Tables Vol C Tables 4.2.6.8 and 6.1.1.4'
V V 0.3005 0.5294 'International Tables Vol C Tables 4.2.6.8 and 6.1.1.4'
Pr Pr -0.2180 2.8214 'International Tables Vol C Tables 4.2.6.8 and 6.1.1.4'
Mn Mn 0.3368 0.7283 'International Tables Vol C Tables 4.2.6.8 and 6.1.1.4'

loop_
_geom_angle_atom_site_label_1
_geom_angle_atom_site_label_2
_geom_angle_atom_site_label_3
_geom_angle
_geom_angle_site_symmetry_1
_geom_angle_site_symmetry_3
O3W Pr1 O9W 81.4(5) . .
O3W Pr1 O77 143.5(5) . 1_654
O9W Pr1 O77 75.2(4) . 1_654
O3W Pr1 O2 71.8(4) . .
O9W Pr1 O2 68.9(4) . .
O77 Pr1 O2 122.7(4) 1_654 .
O3W Pr1 O78 74.1(4) . 1_654
O9W Pr1 O78 134.9(4) . 1_654
O77 Pr1 O78 103.6(3) 1_654 1_654
O2 Pr1 O78 133.4(4) . 1_654
O3W Pr1 O2W 82.8(5) . .
O9W Pr1 O2W 137.3(4) . .
O77 Pr1 O2W 132.9(4) 1_654 .
O2 Pr1 O2W 68.5(4) . .
O78 Pr1 O2W 76.6(4) 1_654 .
O3W Pr1 O8W 139.2(5) . .
O9W Pr1 O8W 85.2(5) . .
O77 Pr1 O8W 66.5(4) 1_654 .
O2 Pr1 O8W 67.3(4) . .
O78 Pr1 O8W 136.7(4) 1_654 .
O2W Pr1 O8W 81.4(5) . .
O3W Pr1 O61 79.2(5) . 1_654
O9W Pr1 O61 70.1(4) . 1_654
O77 Pr1 O61 66.8(4) 1_654 1_654
O2 Pr1 O61 132.5(4) . 1_654
O78 Pr1 O61 68.5(4) 1_654 1_654
O2W Pr1 O61 143.9(4) . 1_654
O8W Pr1 O61 131.2(4) . 1_654
O3W Pr1 O60 136.1(4) . 1_654
O9W Pr1 O60 141.7(4) . 1_654
O77 Pr1 O60 68.2(4) 1_654 1_654
O2 Pr1 O60 122.9(4) . 1_654
O78 Pr1 O60 67.2(4) 1_654 1_654
O2W Pr1 O60 69.0(4) . 1_654
O8W Pr1 O60 70.2(4) . 1_654
O61 Pr1 O60 104.2(4) 1_654 1_654
O16 Pr2 O38 105.1(4) . .
O16 Pr2 O6W 79.3(4) . .
O38 Pr2 O6W 136.8(4) . .
O16 Pr2 O1W 137.7(4) . .
O38 Pr2 O1W 72.0(4) . .
O6W Pr2 O1W 76.6(5) . .
O16 Pr2 O4W 70.3(4) . .
O38 Pr2 O4W 137.6(5) . .
O6W Pr2 O4W 84.9(5) . .
O1W Pr2 O4W 139.9(4) . .
O16 Pr2 O5W 138.6(5) . .
O38 Pr2 O5W 70.5(4) . .
O6W Pr2 O5W 133.0(4) . .
O1W Pr2 O5W 81.7(5) . .
O4W Pr2 O5W 85.7(5) . .
O16 Pr2 O73 127.0(4) . .
O38 Pr2 O73 127.2(4) . .
O6W Pr2 O73 68.8(4) . .
O1W Pr2 O73 74.3(4) . .
O4W Pr2 O73 65.9(4) . .
O5W Pr2 O73 65.4(4) . .
O16 Pr2 O22 69.9(4) . .
O38 Pr2 O22 67.9(4) . .
O6W Pr2 O22 145.8(4) . .
O1W Pr2 O22 136.9(4) . .
O4W Pr2 O22 71.3(5) . .
O5W Pr2 O22 70.6(4) . .
O73 Pr2 O22 119.3(4) . .
O16 Pr2 O8 67.3(4) . .
O38 Pr2 O8 68.0(4) . .
O6W Pr2 O8 75.0(4) . .
O1W Pr2 O8 73.1(4) . .
O4W Pr2 O8 135.6(4) . .
O5W Pr2 O8 136.3(5) . .
O73 Pr2 O8 135.6(4) . .
O22 Pr2 O8 105.1(3) . .
O62 Pr3 O14W 84.9(6) . .
O62 Pr3 O13W 81.1(5) . .
O14W Pr3 O13W 143.6(5) . .
O62 Pr3 O11W 73.9(5) . .
O14W Pr3 O11W 71.6(6) . .
O13W Pr3 O11W 72.3(6) . .
O62 Pr3 O55 72.1(4) . .
O14W Pr3 O55 133.2(5) . .
O13W Pr3 O55 73.2(5) . .
O11W Pr3 O55 134.4(4) . .
O62 Pr3 O12W 141.8(5) . .
O14W Pr3 O12W 86.8(7) . .
O13W Pr3 O12W 83.9(6) . .
O11W Pr3 O12W 68.1(6) . .
O55 Pr3 O12W 135.4(5) . .
O62 Pr3 O74 140.7(4) . .
O14W Pr3 O74 71.2(5) . .
O13W Pr3 O74 135.6(5) . .
O11W Pr3 O74 123.7(5) . .
O55 Pr3 O74 101.8(3) . .
O12W Pr3 O74 69.1(5) . .
O62 Pr3 O54 73.8(4) . .
O14W Pr3 O54 68.9(5) . .
O13W Pr3 O54 136.7(5) . .
O11W Pr3 O54 130.3(5) . .
O55 Pr3 O54 65.8(3) . .
O12W Pr3 O54 136.1(5) . .
O74 Pr3 O54 68.6(3) . .
O62 Pr3 O40 134.3(4) . .
O14W Pr3 O40 137.2(5) . .
O13W Pr3 O40 71.6(5) . .
O11W Pr3 O40 127.5(5) . .
O55 Pr3 O40 65.4(4) . .
O12W Pr3 O40 71.3(5) . .
O74 Pr3 O40 66.8(4) . .
O54 Pr3 O40 102.1(3) . .
O7 Mn1 O21 178.2(5) . .
O7 Mn1 O23 90.9(5) . .
O21 Mn1 O23 90.4(5) . .
O7 Mn1 O25 90.0(5) . .
O21 Mn1 O25 91.3(5) . .
O23 Mn1 O25 89.5(5) . .
O7 Mn1 O28 88.9(5) . .
O21 Mn1 O28 89.8(5) . .
O23 Mn1 O28 177.8(5) . .
O25 Mn1 O28 88.4(5) . .
O7 Mn1 O37 90.0(5) . .
O21 Mn1 O37 88.8(5) . .
O23 Mn1 O37 87.0(5) . .
O25 Mn1 O37 176.5(5) . .
O28 Mn1 O37 95.1(5) . .
O7 Mn1 V15 129.1(3) . .
O21 Mn1 V15 49.6(3) . .
O23 Mn1 V15 139.9(4) . .
O25 Mn1 V15 93.2(3) . .
O28 Mn1 V15 40.5(3) . .
O37 Mn1 V15 89.6(3) . .
O7 Mn1 V25 49.3(3) . .
O21 Mn1 V25 129.3(3) . .
O23 Mn1 V25 140.1(4) . .
O25 Mn1 V25 92.7(3) . .
O28 Mn1 V25 39.9(3) . .
O37 Mn1 V25 89.9(3) . .
V15 Mn1 V25 79.75(10) . .
O7 Mn1 V28 49.0(4) . .
O21 Mn1 V28 129.6(3) . .
O23 Mn1 V28 92.7(3) . .
O25 Mn1 V28 139.0(3) . .
O28 Mn1 V28 88.8(4) . .
O37 Mn1 V28 41.2(3) . .
V15 Mn1 V28 110.34(11) . .
V25 Mn1 V28 60.94(9) . .
O7 Mn1 V22 130.3(4) . .
O21 Mn1 V22 48.4(3) . .
O23 Mn1 V22 92.0(3) . .
O25 Mn1 V22 139.6(3) . .
O28 Mn1 V22 89.8(4) . .
O37 Mn1 V22 40.7(3) . .
V15 Mn1 V22 61.42(9) . .
V25 Mn1 V22 110.93(11) . .
V28 Mn1 V22 81.22(11) . .
O7 Mn1 V21 135.1(3) . .
O21 Mn1 V21 46.2(3) . .
O23 Mn1 V21 44.2(3) . .
O25 Mn1 V21 90.6(3) . .
O28 Mn1 V21 136.0(4) . .
O37 Mn1 V21 87.0(3) . .
V15 Mn1 V21 95.75(10) . .
V25 Mn1 V21 174.57(12) . .
V28 Mn1 V21 118.55(11) . .
V22 Mn1 V21 63.97(9) . .
O7 Mn1 V20 45.9(3) . .
O21 Mn1 V20 135.4(3) . .
O23 Mn1 V20 45.0(3) . .
O25 Mn1 V20 90.0(3) . .
O28 Mn1 V20 134.8(4) . .
O37 Mn1 V20 87.4(3) . .
V15 Mn1 V20 174.06(11) . .
V25 Mn1 V20 95.11(10) . .
V28 Mn1 V20 64.22(10) . .
V22 Mn1 V20 118.47(11) . .
V21 Mn1 V20 89.22(10) . .
O47 Mn2 O53 178.9(5) . .
O47 Mn2 O56 90.8(5) . .
O53 Mn2 O56 89.8(5) . .
O47 Mn2 O57 90.2(5) . .
O53 Mn2 O57 90.8(5) . .
O56 Mn2 O57 89.3(4) . .
O47 Mn2 O59 89.8(5) . .
O53 Mn2 O59 89.3(5) . .
O56 Mn2 O59 87.0(4) . .
O57 Mn2 O59 176.4(4) . .
O47 Mn2 O49 90.0(5) . .
O53 Mn2 O49 89.5(5) . .
O56 Mn2 O49 176.1(5) . .
O57 Mn2 O49 86.8(4) . .
O59 Mn2 O49 96.8(5) . .
O47 Mn2 V27 129.7(4) . .
O53 Mn2 V27 49.3(3) . .
O56 Mn2 V27 92.5(3) . .
O57 Mn2 V27 140.0(3) . .
O59 Mn2 V27 40.4(4) . .
O49 Mn2 V27 89.9(3) . .
O47 Mn2 V23 49.7(3) . .
O53 Mn2 V23 129.7(3) . .
O56 Mn2 V23 140.3(4) . .
O57 Mn2 V23 93.2(3) . .
O59 Mn2 V23 89.5(3) . .
O49 Mn2 V23 40.9(3) . .
V27 Mn2 V23 109.80(11) . .
O47 Mn2 V19 129.5(3) . .
O53 Mn2 V19 49.9(3) . .
O56 Mn2 V19 139.6(4) . .
O57 Mn2 V19 92.9(3) . .
O59 Mn2 V19 89.9(3) . .
O49 Mn2 V19 40.0(3) . .
V27 Mn2 V19 61.31(10) . .
V23 Mn2 V19 79.81(10) . .
O47 Mn2 V24 49.1(4) . .
O53 Mn2 V24 129.9(4) . .
O56 Mn2 V24 92.3(3) . .
O57 Mn2 V24 139.3(3) . .
O59 Mn2 V24 40.9(3) . .
O49 Mn2 V24 91.2(3) . .
V27 Mn2 V24 80.56(11) . .
V23 Mn2 V24 61.27(9) . .
V19 Mn2 V24 111.06(11) . .
O47 Mn2 V9 45.9(3) . .
O53 Mn2 V9 134.6(3) . .
O56 Mn2 V9 44.9(3) . .
O57 Mn2 V9 90.6(3) . .
O59 Mn2 V9 86.8(3) . .
O49 Mn2 V9 135.9(3) . .
V27 Mn2 V9 118.02(11) . .
V23 Mn2 V9 95.47(11) . .
V19 Mn2 V9 174.28(12) . .
V24 Mn2 V9 63.55(9) . .
O47 Mn2 V17 134.7(4) . .
O53 Mn2 V17 46.3(3) . .
O56 Mn2 V17 90.5(3) . .
O57 Mn2 V17 44.5(3) . .
O59 Mn2 V17 135.5(4) . .
O49 Mn2 V17 86.2(3) . .
V27 Mn2 V17 95.50(11) . .
V23 Mn2 V17 118.24(10) . .
V19 Mn2 V17 64.53(10) . .
V24 Mn2 V17 175.27(12) . .
V9 Mn2 V17 120.92(11) . .
O19 V6 O2 104.2(6) . .
O19 V6 O11 105.4(6) . .
O2 V6 O11 101.7(6) . .
O19 V6 O15 99.0(6) . .
O2 V6 O15 102.2(5) . .
O11 V6 O15 140.1(5) . .
O19 V6 O28 159.1(5) . .
O2 V6 O28 96.4(5) . .
O11 V6 O28 72.9(4) . .
O15 V6 O28 73.1(4) . .
O19 V6 O25 90.8(5) . .
O2 V6 O25 164.9(5) . .
O11 V6 O25 74.6(4) . .
O15 V6 O25 74.0(4) . .
O28 V6 O25 68.6(4) . .
O19 V6 V15 143.0(5) . .
O2 V6 V15 86.4(4) . .
O11 V6 V15 37.7(3) . .
O15 V6 V15 113.4(4) . .
O28 V6 V15 40.3(3) . .
O25 V6 V15 82.0(3) . .
O18 V7 O26 105.5(6) . .
O18 V7 O11 103.5(5) . .
O26 V7 O11 97.1(5) . .
O18 V7 O20 100.2(5) . .
O26 V7 O20 94.7(5) . .
O11 V7 O20 149.7(5) . .
O18 V7 O25 98.3(6) . .
O26 V7 O25 155.9(5) . .
O11 V7 O25 81.2(4) . .
O20 V7 O25 76.8(4) . .
O18 V7 O21 172.1(6) . .
O26 V7 O21 82.0(5) . .
O11 V7 O21 77.7(4) . .
O20 V7 O21 76.4(4) . .
O25 V7 O21 74.1(4) . .
O18 V7 Mn1 135.7(5) . .
O26 V7 Mn1 118.7(4) . .
O11 V7 Mn1 75.5(3) . .
O20 V7 Mn1 74.3(3) . .
O25 V7 Mn1 37.4(3) . .
O21 V7 Mn1 36.7(3) . .
O18 V7 V30 139.1(5) . .
O26 V7 V30 33.7(4) . .
O11 V7 V30 85.1(3) . .
O20 V7 V30 89.3(3) . .
O25 V7 V30 122.6(3) . .
O21 V7 V30 48.5(3) . .
Mn1 V7 V30 85.15(11) . .
O61 V8 O46 106.9(5) . .
O61 V8 O50 101.8(5) . .
O46 V8 O50 96.6(5) . .
O61 V8 O42 98.8(5) . .
O46 V8 O42 97.4(5) . .
O50 V8 O42 150.5(5) . .
O61 V8 O56 94.7(5) . .
O46 V8 O56 158.3(5) . .
O50 V8 O56 80.0(4) . .
O42 V8 O56 77.5(4) . .
O61 V8 O53 168.4(5) . .
O46 V8 O53 84.6(5) . .
O50 V8 O53 78.2(4) . .
O42 V8 O53 77.5(4) . .
O56 V8 O53 73.8(4) . .
O61 V8 Mn2 131.7(4) . .
O46 V8 Mn2 121.3(4) . .
O50 V8 Mn2 75.9(3) . .
O42 V8 Mn2 74.7(3) . .
O56 V8 Mn2 37.0(3) . .
O53 V8 Mn2 36.8(3) . .
O61 V8 V31 143.2(4) . .
O46 V8 V31 36.2(4) . .
O50 V8 V31 86.2(3) . .
O42 V8 V31 89.9(4) . .
O56 V8 V31 122.1(3) . .
O53 V8 V31 48.4(3) . .
Mn2 V8 V31 85.15(10) . .
O60 V9 O44 106.9(6) . .
O60 V9 O69 101.0(5) . .
O44 V9 O69 97.6(5) . .
O60 V9 O58 98.8(5) . .
O44 V9 O58 95.6(5) . .
O69 V9 O58 151.8(5) . .
O60 V9 O56 95.2(5) . .
O44 V9 O56 157.8(5) . .
O69 V9 O56 80.1(4) . .
O58 V9 O56 78.3(4) . .
O60 V9 O47 168.5(5) . .
O44 V9 O47 84.3(5) . .
O69 V9 O47 79.7(4) . .
O58 V9 O47 77.0(4) . .
O56 V9 O47 73.5(4) . .
O60 V9 Mn2 132.4(5) . .
O44 V9 Mn2 120.6(4) . .
O69 V9 Mn2 76.7(3) . .
O58 V9 Mn2 75.2(3) . .
O56 V9 Mn2 37.2(3) . .
O47 V9 Mn2 36.3(3) . .
O73 V10 O55 104.4(6) . .
O73 V10 O72 102.1(5) . .
O55 V10 O72 100.4(5) . .
O73 V10 O45 101.3(6) . .
O55 V10 O45 101.2(5) . .
O72 V10 O45 142.8(5) . .
O73 V10 O49 99.1(5) . .
O55 V10 O49 156.5(5) . .
O72 V10 O49 74.3(4) . .
O45 V10 O49 73.8(4) . .
O73 V10 O57 168.9(5) . .
O55 V10 O57 86.7(5) . .
O72 V10 O57 75.9(4) . .
O45 V10 O57 75.5(4) . .
O49 V10 O57 69.8(4) . .
O73 V10 V19 88.1(4) . .
O55 V10 V19 139.9(4) . .
O72 V10 V19 114.2(4) . .
O45 V10 V19 38.7(4) . .
O49 V10 V19 40.0(3) . .
O57 V10 V19 82.9(3) . .
O73 V10 V18 136.8(5) . .
O55 V10 V18 81.7(4) . .
O72 V10 V18 35.9(3) . .
O45 V10 V18 119.6(3) . .
O49 V10 V18 81.1(3) . .
O57 V10 V18 44.2(3) . .
V19 V10 V18 114.81(11) . .
O35 V11 O38 105.9(6) . .
O35 V11 O20 102.2(6) . .
O38 V11 O20 98.5(5) . .
O35 V11 O24 101.4(6) . .
O38 V11 O24 100.2(5) . .
O20 V11 O24 144.4(5) . .
O35 V11 O25 95.6(5) . .
O38 V11 O25 158.5(5) . .
O20 V11 O25 76.1(4) . .
O24 V11 O25 75.4(4) . .
O35 V11 O23 166.7(5) . .
O38 V11 O23 87.4(5) . .
O20 V11 O23 75.1(4) . .
O24 V11 O23 75.8(4) . .
O25 V11 O23 71.1(4) . .
O74 V12 O78 107.0(6) . .
O74 V12 O42 100.7(5) . .
O78 V12 O42 100.4(5) . .
O74 V12 O58 99.9(5) . .
O78 V12 O58 99.4(5) . .
O42 V12 O58 145.8(5) . .
O74 V12 O57 91.2(5) . .
O78 V12 O57 161.8(5) . .
O42 V12 O57 76.3(4) . .
O58 V12 O57 76.2(4) . .
O74 V12 O56 163.1(5) . .
O78 V12 O56 89.9(5) . .
O42 V12 O56 75.8(4) . .
O58 V12 O56 76.6(4) . .
O57 V12 O56 71.9(4) . .
O74 V12 Mn2 127.2(4) . .
O78 V12 Mn2 125.8(4) . .
O42 V12 Mn2 72.8(3) . .
O58 V12 Mn2 73.0(3) . .
O57 V12 Mn2 36.0(3) . .
O56 V12 Mn2 35.9(3) . .
O48 V13 O77 104.6(6) . .
O48 V13 O69 101.7(6) . .
O77 V13 O69 101.3(5) . .
O48 V13 O50 101.7(6) . .
O77 V13 O50 98.9(5) . .
O69 V13 O50 143.8(5) . .
O48 V13 O59 98.4(5) . .
O77 V13 O59 156.9(5) . .
O69 V13 O59 75.2(4) . .
O50 V13 O59 74.4(4) . .
O48 V13 O56 167.9(5) . .
O77 V13 O56 87.4(5) . .
O69 V13 O56 75.9(4) . .
O50 V13 O56 75.3(4) . .
O59 V13 O56 69.5(4) . .
O48 V13 V27 88.0(5) . .
O77 V13 V27 137.9(4) . .
O69 V13 V27 115.3(3) . .
O50 V13 V27 39.0(3) . .
O59 V13 V27 40.2(3) . .
O56 V13 V27 82.4(3) . .
O48 V13 V24 87.9(4) . .
O77 V13 V24 140.1(4) . .
O69 V13 V24 38.8(3) . .
O50 V13 V24 115.6(3) . .
O59 V13 V24 41.3(3) . .
O56 V13 V24 83.0(3) . .
V27 V13 V24 78.94(11) . .
O1 V14 O36 104.4(7) . .
O1 V14 O15 103.1(6) . .
O36 V14 O15 96.0(5) . .
O1 V14 O24 100.3(6) . .
O36 V14 O24 96.2(5) . .
O15 V14 O24 149.9(5) . .
O1 V14 O25 99.8(6) . .
O36 V14 O25 155.6(6) . .
O15 V14 O25 80.8(4) . .
O24 V14 O25 76.7(4) . .
O1 V14 O7 172.7(6) . .
O36 V14 O7 82.5(6) . .
O15 V14 O7 78.0(4) . .
O24 V14 O7 76.5(4) . .
O25 V14 O7 73.1(4) . .
O1 V14 Mn1 136.8(5) . .
O36 V14 Mn1 118.7(5) . .
O15 V14 Mn1 75.8(3) . .
O24 V14 Mn1 74.2(3) . .
O25 V14 Mn1 37.0(3) . .
O7 V14 Mn1 36.2(3) . .
O6 V15 O4 105.8(6) . .
O6 V15 O12 102.0(6) . .
O4 V15 O12 92.6(6) . .
O6 V15 O11 103.4(6) . .
O4 V15 O11 88.8(5) . .
O12 V15 O11 153.2(5) . .
O6 V15 O28 99.5(5) . .
O4 V15 O28 153.6(5) . .
O12 V15 O28 89.6(5) . .
O11 V15 O28 77.8(5) . .
O6 V15 O21 174.8(5) . .
O4 V15 O21 79.3(4) . .
O12 V15 O21 78.3(4) . .
O11 V15 O21 75.6(4) . .
O28 V15 O21 75.3(4) . .
O6 V15 Mn1 137.4(5) . .
O4 V15 Mn1 116.8(4) . .
O12 V15 Mn1 79.6(4) . .
O11 V15 Mn1 75.9(3) . .
O28 V15 Mn1 38.1(3) . .
O21 V15 Mn1 37.5(3) . .
O6 V15 V6 88.9(5) . .
O4 V15 V6 125.0(4) . .
O12 V15 V6 136.6(4) . .
O11 V15 V6 36.4(3) . .
O28 V15 V6 47.0(3) . .
O21 V15 V6 87.4(3) . .
Mn1 V15 V6 65.06(9) . .
O6 V15 V30 136.6(5) . .
O4 V15 V30 31.0(4) . .
O12 V15 V30 83.0(4) . .
O11 V15 V30 84.5(3) . .
O28 V15 V30 123.8(3) . .
O21 V15 V30 48.5(3) . .
Mn1 V15 V30 85.98(10) . .
V6 V15 V30 116.99(12) . .
O6 V15 V22 133.5(5) . .
O4 V15 V22 81.9(4) . .
O12 V15 V22 31.6(4) . .
O11 V15 V22 122.8(3) . .
O28 V15 V22 86.4(3) . .
O21 V15 V22 47.2(3) . .
Mn1 V15 V22 59.54(9) . .
V6 V15 V22 124.60(12) . .
V30 V15 V22 60.05(10) . .
O27 V16 O16 106.1(6) . .
O27 V16 O13 102.2(6) . .
O16 V16 O13 101.9(5) . .
O27 V16 O17 100.0(6) . .
O16 V16 O17 98.7(5) . .
O13 V16 O17 144.0(5) . .
O27 V16 O37 95.8(5) . .
O16 V16 O37 158.0(5) . .
O13 V16 O37 75.1(4) . .
O17 V16 O37 74.7(4) . .
O27 V16 O23 165.8(5) . .
O16 V16 O23 88.0(5) . .
O13 V16 O23 76.1(4) . .
O17 V16 O23 75.5(4) . .
O37 V16 O23 70.0(4) . .
O27 V16 V28 87.1(4) . .
O16 V16 V28 140.7(5) . .
O13 V16 V28 38.7(3) . .
O17 V16 V28 115.6(3) . .
O37 V16 V28 40.9(3) . .
O23 V16 V28 82.9(3) . .
O27 V16 V22 85.7(5) . .
O16 V16 V22 137.3(4) . .
O13 V16 V22 115.7(3) . .
O17 V16 V22 38.6(3) . .
O37 V16 V22 40.6(3) . .
O23 V16 V22 82.5(3) . .
V28 V16 V22 79.26(10) . .
O27 V16 V20 137.2(5) . .
O16 V16 V20 84.1(4) . .
O13 V16 V20 35.6(3) . .
O17 V16 V20 119.9(3) . .
O37 V16 V20 81.3(3) . .
O23 V16 V20 44.4(3) . .
V28 V16 V20 62.83(10) . .
V22 V16 V20 115.00(12) . .
O27 V16 V21 134.9(5) . .
O16 V16 V21 82.0(4) . .
O13 V16 V21 119.7(3) . .
O17 V16 V21 35.5(3) . .
O37 V16 V21 80.8(3) . .
O23 V16 V21 43.7(3) . .
V28 V16 V21 114.73(11) . .
V22 V16 V21 62.59(9) . .
V20 V16 V21 87.11(11) . .
O40 V17 O52 108.6(6) . .
O40 V17 O45 101.6(5) . .
O52 V17 O45 97.0(5) . .
O40 V17 O42 99.1(5) . .
O52 V17 O42 96.1(5) . .
O45 V17 O42 150.5(5) . .
O40 V17 O57 94.4(5) . .
O52 V17 O57 157.0(5) . .
O45 V17 O57 80.1(4) . .
O42 V17 O57 77.5(4) . .
O40 V17 O53 168.3(6) . .
O52 V17 O53 82.9(5) . .
O45 V17 O53 78.8(4) . .
O42 V17 O53 76.8(4) . .
O57 V17 O53 74.1(4) . .
O40 V17 Mn2 131.6(5) . .
O52 V17 Mn2 119.8(5) . .
O45 V17 Mn2 75.9(3) . .
O42 V17 Mn2 74.6(3) . .
O57 V17 Mn2 37.2(3) . .
O53 V17 Mn2 36.9(3) . .
O40 V17 V31 143.0(5) . .
O52 V17 V31 34.5(4) . .
O45 V17 V31 86.0(4) . .
O42 V17 V31 90.0(3) . .
O57 V17 V31 122.6(3) . .
O53 V17 V31 48.5(3) . .
Mn2 V17 V31 85.37(11) . .
O54 V18 O51 105.6(6) . .
O54 V18 O72 101.7(5) . .
O51 V18 O72 97.5(5) . .
O54 V18 O58 99.7(5) . .
O51 V18 O58 95.4(5) . .
O72 V18 O58 150.9(5) . .
O54 V18 O57 96.4(5) . .
O51 V18 O57 157.7(5) . .
O72 V18 O57 80.6(4) . .
O58 V18 O57 77.7(4) . .
O54 V18 O47 169.7(5) . .
O51 V18 O47 84.4(5) . .
O72 V18 O47 78.8(4) . .
O58 V18 O47 76.7(4) . .
O57 V18 O47 73.4(4) . .
O54 V18 Mn2 133.6(4) . .
O51 V18 Mn2 120.7(4) . .
O72 V18 Mn2 76.1(3) . .
O58 V18 Mn2 74.9(3) . .
O57 V18 Mn2 37.2(3) . .
O47 V18 Mn2 36.3(3) . .
O54 V18 V10 87.6(4) . .
O51 V18 V10 133.2(4) . .
O72 V18 V10 35.8(4) . .
O58 V18 V10 126.9(3) . .
O57 V18 V10 49.2(3) . .
O47 V18 V10 87.0(3) . .
Mn2 V18 V10 63.39(9) . .
O54 V18 V29 141.0(4) . .
O51 V18 V29 35.4(4) . .
O72 V18 V29 86.2(4) . .
O58 V18 V29 89.4(3) . .
O57 V18 V29 122.6(3) . .
O47 V18 V29 49.2(3) . .
Mn2 V18 V29 85.42(10) . .
V10 V18 V29 116.84(12) . .
O66 V19 O41 105.0(6) . .
O66 V19 O75 103.6(6) . .
O41 V19 O75 93.8(6) . .
O66 V19 O49 100.1(6) . .
O41 V19 O49 153.0(5) . .
O75 V19 O49 89.4(5) . .
O66 V19 O45 102.2(6) . .
O41 V19 O45 89.1(5) . .
O75 V19 O45 152.3(5) . .
O49 V19 O45 76.2(5) . .
O66 V19 O53 174.7(6) . .
O41 V19 O53 79.3(5) . .
O75 V19 O53 78.9(4) . .
O49 V19 O53 75.1(4) . .
O45 V19 O53 74.6(4) . .
O66 V19 Mn2 138.1(5) . .
O41 V19 Mn2 116.7(4) . .
O75 V19 Mn2 78.8(4) . .
O49 V19 Mn2 38.0(3) . .
O45 V19 Mn2 75.2(3) . .
O53 V19 Mn2 37.4(3) . .
O66 V19 V31 136.3(5) . .
O41 V19 V31 31.3(4) . .
O75 V19 V31 84.0(4) . .
O49 V19 V31 123.1(3) . .
O45 V19 V31 84.3(3) . .
O53 V19 V31 48.2(3) . .
Mn2 V19 V31 85.56(10) . .
O66 V19 V27 135.5(5) . .
O41 V19 V27 82.5(4) . .
O75 V19 V27 32.0(3) . .
O49 V19 V27 86.3(3) . .
O45 V19 V27 122.0(3) . .
O53 V19 V27 47.4(3) . .
Mn2 V19 V27 58.87(9) . .
V31 V19 V27 60.30(10) . .
O66 V19 V10 89.1(5) . .
O41 V19 V10 125.5(4) . .
O75 V19 V10 134.1(4) . .
O49 V19 V10 44.7(3) . .
O45 V19 V10 36.5(3) . .
O53 V19 V10 85.8(3) . .
Mn2 V19 V10 63.64(9) . .
V31 V19 V10 116.43(13) . .
V27 V19 V10 122.50(13) . .
O22 V20 O5 106.7(6) . .
O22 V20 O13 102.2(6) . .
O5 V20 O13 97.5(6) . .
O22 V20 O24 97.6(6) . .
O5 V20 O24 96.2(6) . .
O13 V20 O24 151.4(5) . .
O22 V20 O23 94.4(5) . .
O5 V20 O23 158.8(5) . .
O13 V20 O23 79.7(4) . .
O24 V20 O23 78.4(4) . .
O22 V20 O7 168.0(5) . .
O5 V20 O7 84.9(5) . .
O13 V20 O7 78.9(4) . .
O24 V20 O7 77.6(4) . .
O23 V20 O7 74.0(4) . .
O22 V20 Mn1 131.6(5) . .
O5 V20 Mn1 121.6(4) . .
O13 V20 Mn1 76.2(3) . .
O24 V20 Mn1 75.2(3) . .
O23 V20 Mn1 37.2(3) . .
O7 V20 Mn1 36.8(3) . .
O22 V20 V26 142.7(5) . .
O5 V20 V26 36.0(4) . .
O13 V20 V26 86.8(4) . .
O24 V20 V26 89.9(3) . .
O23 V20 V26 122.9(3) . .
O7 V20 V26 49.0(3) . .
Mn1 V20 V26 85.72(10) . .
O22 V20 V16 87.5(5) . .
O5 V20 V16 133.0(5) . .
O13 V20 V16 35.5(3) . .
O24 V20 V16 126.7(3) . .
O23 V20 V16 48.3(3) . .
O7 V20 V16 86.7(3) . .
Mn1 V20 V16 62.98(9) . .
V26 V20 V16 116.76(13) . .
O8 V21 O14 106.4(6) . .
O8 V21 O17 100.7(5) . .
O14 V21 O17 96.5(5) . .
O8 V21 O20 99.1(5) . .
O14 V21 O20 96.6(5) . .
O17 V21 O20 152.1(5) . .
O8 V21 O23 95.4(5) . .
O14 V21 O23 158.1(5) . .
O17 V21 O23 80.6(4) . .
O20 V21 O23 78.2(4) . .
O8 V21 O21 169.5(5) . .
O14 V21 O21 84.0(5) . .
O17 V21 O21 78.7(4) . .
O20 V21 O21 78.3(4) . .
O23 V21 O21 74.1(4) . .
O8 V21 Mn1 132.6(4) . .
O14 V21 Mn1 120.9(4) . .
O17 V21 Mn1 76.9(3) . .
O20 V21 Mn1 75.2(3) . .
O23 V21 Mn1 37.2(3) . .
O21 V21 Mn1 36.9(3) . .
O8 V21 V16 86.9(4) . .
O14 V21 V16 132.8(4) . .
O17 V21 V16 36.3(3) . .
O20 V21 V16 126.5(3) . .
O23 V21 V16 48.3(3) . .
O21 V21 V16 86.6(3) . .
Mn1 V21 V16 63.02(9) . .
O33 V22 O34 102.4(7) . .
O33 V22 O12 102.4(6) . .
O34 V22 O12 94.8(6) . .
O33 V22 O17 102.3(6) . .
O34 V22 O17 88.4(5) . .
O12 V22 O17 153.8(5) . .
O33 V22 O37 102.0(6) . .
O34 V22 O37 153.9(5) . .
O12 V22 O37 88.8(5) . .
O17 V22 O37 77.6(4) . .
O33 V22 O21 176.3(6) . .
O34 V22 O21 80.4(5) . .
O12 V22 O21 79.7(5) . .
O17 V22 O21 75.2(4) . .
O37 V22 O21 74.8(4) . .
O33 V22 Mn1 139.8(5) . .
O34 V22 Mn1 117.5(4) . .
O12 V22 Mn1 79.6(4) . .
O17 V22 Mn1 75.8(3) . .
O37 V22 Mn1 37.9(3) . .
O21 V22 Mn1 37.2(3) . .
O33 V22 V15 134.5(5) . .
O34 V22 V15 83.9(4) . .
O12 V22 V15 32.3(4) . .
O17 V22 V15 123.1(3) . .
O37 V22 V15 85.5(3) . .
O21 V22 V15 47.9(3) . .
Mn1 V22 V15 59.04(9) . .
O33 V22 V30 134.5(5) . .
O34 V22 V30 32.3(4) . .
O12 V22 V30 83.4(4) . .
O17 V22 V30 85.6(3) . .
O37 V22 V30 123.3(3) . .
O21 V22 V30 48.5(3) . .
Mn1 V22 V30 85.64(11) . .
V15 V22 V30 59.93(10) . .
O33 V22 V16 90.7(5) . .
O34 V22 V16 125.7(4) . .
O12 V22 V16 133.7(4) . .
O17 V22 V16 37.3(3) . .
O37 V22 V16 45.0(3) . .
O21 V22 V16 85.6(3) . .
Mn1 V22 V16 63.14(9) . .
V15 V22 V16 122.17(12) . .
V30 V22 V16 117.77(12) . .
O71 V23 O76 103.9(6) . .
O71 V23 O70 103.3(6) . .
O76 V23 O70 94.8(6) . .
O71 V23 O49 100.8(6) . .
O76 V23 O49 90.3(5) . .
O70 V23 O49 153.3(5) . .
O71 V23 O72 101.2(6) . .
O76 V23 O72 153.4(5) . .
O70 V23 O72 87.9(5) . .
O49 V23 O72 76.4(5) . .
O71 V23 O47 174.9(6) . .
O76 V23 O47 79.6(5) . .
O70 V23 O47 79.9(5) . .
O49 V23 O47 75.3(4) . .
O72 V23 O47 74.8(4) . .
O71 V23 Mn2 139.3(5) . .
O76 V23 Mn2 79.3(4) . .
O70 V23 Mn2 117.0(4) . .
O49 V23 Mn2 38.6(3) . .
O72 V23 Mn2 76.0(3) . .
O47 V23 Mn2 37.2(3) . .
O71 V23 V29 134.5(5) . .
O76 V23 V29 84.0(4) . .
O70 V23 V29 31.3(4) . .
O49 V23 V29 124.2(3) . .
O72 V23 V29 84.8(4) . .
O47 V23 V29 49.1(3) . .
Mn2 V23 V29 86.19(10) . .
O71 V23 V24 135.8(5) . .
O76 V23 V24 32.3(4) . .
O70 V23 V24 82.5(4) . .
O49 V23 V24 88.1(3) . .
O72 V23 V24 122.9(3) . .
O47 V23 V24 48.0(3) . .
Mn2 V23 V24 59.84(9) . .
V29 V23 V24 59.65(10) . .
O67 V24 O43 105.1(7) . .
O67 V24 O76 103.1(6) . .
O43 V24 O76 94.6(5) . .
O67 V24 O69 102.3(6) . .
O43 V24 O69 90.1(5) . .
O76 V24 O69 152.0(5) . .
O67 V24 O59 100.6(6) . .
O43 V24 O59 153.1(5) . .
O76 V24 O59 86.9(5) . .
O69 V24 O59 76.9(4) . .
O67 V24 O47 174.3(6) . .
O43 V24 O47 80.2(5) . .
O76 V24 O47 78.3(4) . .
O69 V24 O47 75.4(4) . .
O59 V24 O47 73.8(4) . .
O67 V24 Mn2 137.9(5) . .
O43 V24 Mn2 116.9(4) . .
O76 V24 Mn2 77.7(4) . .
O69 V24 Mn2 75.6(3) . .
O59 V24 Mn2 37.3(3) . .
O47 V24 Mn2 36.7(3) . .
O67 V24 V29 136.2(5) . .
O43 V24 V29 31.3(4) . .
O76 V24 V29 83.6(4) . .
O69 V24 V29 86.4(3) . .
O59 V24 V29 123.1(3) . .
O47 V24 V29 49.3(3) . .
Mn2 V24 V29 85.94(11) . .
O67 V24 V13 89.5(5) . .
O43 V24 V13 126.7(4) . .
O76 V24 V13 132.1(4) . .
O69 V24 V13 36.7(3) . .
O59 V24 V13 45.2(3) . .
O47 V24 V13 85.5(3) . .
Mn2 V24 V13 63.33(9) . .
V29 V24 V13 118.15(13) . .
O67 V24 V23 134.1(5) . .
O43 V24 V23 82.8(4) . .
O76 V24 V23 31.2(4) . .
O69 V24 V23 123.2(3) . .
O59 V24 V23 84.9(3) . .
O47 V24 V23 47.9(3) . .
Mn2 V24 V23 58.88(9) . .
V29 V24 V23 60.15(10) . .
V13 V24 V23 122.19(12) . .
O32 V25 O9 103.7(6) . .
O32 V25 O39 102.5(6) . .
O9 V25 O39 93.5(5) . .
O32 V25 O28 101.4(6) . .
O9 V25 O28 88.5(5) . .
O39 V25 O28 154.7(5) . .
O32 V25 O15 101.1(6) . .
O9 V25 O15 153.8(5) . .
O39 V25 O15 89.2(5) . .
O28 V25 O15 78.3(5) . .
O32 V25 O7 175.1(6) . .
O9 V25 O7 79.6(4) . .
O39 V25 O7 80.7(5) . .
O28 V25 O7 74.8(4) . .
O15 V25 O7 75.1(4) . .
O32 V25 Mn1 139.2(5) . .
O9 V25 Mn1 79.5(3) . .
O39 V25 Mn1 118.0(4) . .
O28 V25 Mn1 37.8(3) . .
O15 V25 Mn1 76.3(3) . .
O7 V25 Mn1 37.3(3) . .
O32 V25 V28 135.8(5) . .
O9 V25 V28 32.3(4) . .
O39 V25 V28 82.5(4) . .
O28 V25 V28 86.0(3) . .
O15 V25 V28 123.0(3) . .
O7 V25 V28 47.9(3) . .
Mn1 V25 V28 59.53(9) . .
O32 V25 V26 134.6(5) . .
O9 V25 V26 84.1(4) . .
O39 V25 V26 32.1(4) . .
O28 V25 V26 123.7(3) . .
O15 V25 V26 84.6(3) . .
O7 V25 V26 48.9(3) . .
Mn1 V25 V26 86.15(10) . .
V28 V25 V26 60.10(11) . .
O30 V26 O10 104.8(7) . .
O30 V26 O39 103.7(6) . .
O10 V26 O39 92.2(6) . .
O30 V26 O36 102.0(7) . .
O10 V26 O36 152.4(5) . .
O39 V26 O36 88.2(5) . .
O30 V26 O5 101.9(6) . .
O10 V26 O5 86.1(6) . .
O39 V26 O5 153.9(5) . .
O36 V26 O5 81.7(5) . .
O30 V26 O7 176.0(7) . .
O10 V26 O7 77.5(5) . .
O39 V26 O7 79.4(4) . .
O36 V26 O7 75.4(5) . .
O5 V26 O7 74.8(4) . .
O30 V26 V28 135.0(7) . .
O10 V26 V28 30.4(4) . .
O39 V26 V28 82.0(4) . .
O36 V26 V28 123.0(4) . .
O5 V26 V28 83.6(4) . .
O7 V26 V28 47.6(3) . .
O30 V26 V25 135.4(5) . .
O10 V26 V25 82.1(4) . .
O39 V26 V25 31.8(4) . .
O36 V26 V25 83.8(4) . .
O5 V26 V25 122.6(4) . .
O7 V26 V25 47.8(3) . .
V28 V26 V25 59.74(10) . .
O30 V26 V20 131.6(5) . .
O10 V26 V20 78.7(4) . .
O39 V26 V20 124.6(4) . .
O36 V26 V20 78.4(4) . .
O5 V26 V20 29.7(4) . .
O7 V26 V20 45.3(3) . .
V28 V26 V20 63.03(10) . .
V25 V26 V20 93.01(11) . .
O68 V27 O75 103.4(6) . .
O68 V27 O65 103.3(7) . .
O75 V27 O65 93.5(5) . .
O68 V27 O59 101.2(6) . .
O75 V27 O59 89.7(5) . .
O65 V27 O59 153.8(5) . .
O68 V27 O50 101.7(6) . .
O75 V27 O50 153.6(5) . .
O65 V27 O50 88.4(5) . .
O59 V27 O50 77.7(4) . .
O68 V27 O53 175.3(6) . .
O75 V27 O53 80.0(4) . .
O65 V27 O53 79.6(5) . .
O59 V27 O53 75.5(4) . .
O50 V27 O53 74.5(4) . .
O68 V27 Mn2 139.1(5) . .
O75 V27 Mn2 79.6(4) . .
O65 V27 Mn2 117.4(4) . .
O59 V27 Mn2 37.9(3) . .
O50 V27 Mn2 76.2(3) . .
O53 V27 Mn2 37.9(3) . .
O68 V27 V13 89.3(5) . .
O75 V27 V13 135.0(4) . .
O65 V27 V13 125.7(4) . .
O59 V27 V13 45.3(3) . .
O50 V27 V13 37.4(3) . .
O53 V27 V13 86.0(3) . .
Mn2 V27 V13 63.92(10) . .
O68 V27 V19 135.1(5) . .
O75 V27 V19 31.9(4) . .
O65 V27 V19 82.4(4) . .
O59 V27 V19 86.8(3) . .
O50 V27 V19 123.1(3) . .
O53 V27 V19 48.6(3) . .
Mn2 V27 V19 59.82(9) . .
V13 V27 V19 123.74(13) . .
O3 V28 O10 105.1(7) . .
O3 V28 O9 103.0(6) . .
O10 V28 O9 95.0(5) . .
O3 V28 O13 101.7(6) . .
O10 V28 O13 88.5(5) . .
O9 V28 O13 153.3(5) . .
O3 V28 O37 99.6(6) . .
O10 V28 O37 153.4(5) . .
O9 V28 O37 88.8(5) . .
O13 V28 O37 76.9(4) . .
O3 V28 O7 174.2(6) . .
O10 V28 O7 79.7(5) . .
O9 V28 O7 79.7(5) . .
O13 V28 O7 74.9(4) . .
O37 V28 O7 75.1(4) . .
O3 V28 Mn1 137.7(5) . .
O10 V28 Mn1 116.9(4) . .
O9 V28 Mn1 79.3(4) . .
O13 V28 Mn1 75.5(3) . .
O37 V28 Mn1 38.1(3) . .
O7 V28 Mn1 37.3(3) . .
O3 V28 V25 135.0(5) . .
O10 V28 V25 83.1(4) . .
O9 V28 V25 32.1(4) . .
O13 V28 V25 123.0(3) . .
O37 V28 V25 86.4(3) . .
O7 V28 V25 48.2(3) . .
Mn1 V28 V25 59.53(9) . .
O3 V28 V26 136.1(5) . .
O10 V28 V26 31.2(4) . .
O9 V28 V26 84.0(4) . .
O13 V28 V26 85.5(3) . .
O37 V28 V26 124.0(3) . .
O7 V28 V26 49.0(3) . .
Mn1 V28 V26 86.19(11) . .
V25 V28 V26 60.16(10) . .
O3 V28 V16 89.1(5) . .
O10 V28 V16 124.9(4) . .
O9 V28 V16 133.8(4) . .
O13 V28 V16 36.5(3) . .
O37 V28 V16 45.0(3) . .
O7 V28 V16 85.4(3) . .
Mn1 V28 V16 63.24(9) . .
V25 V28 V16 122.77(12) . .
V26 V28 V16 117.28(13) . .
O64 V29 O43 104.8(7) . .
O64 V29 O70 104.2(6) . .
O43 V29 O70 93.7(5) . .
O64 V29 O51 101.1(7) . .
O43 V29 O51 153.1(5) . .
O70 V29 O51 87.0(5) . .
O64 V29 O44 102.3(6) . .
O43 V29 O44 86.0(5) . .
O70 V29 O44 152.7(5) . .
O51 V29 O44 81.3(5) . .
O64 V29 O47 174.9(6) . .
O43 V29 O47 79.1(5) . .
O70 V29 O47 78.7(4) . .
O51 V29 O47 74.6(4) . .
O44 V29 O47 74.5(4) . .
O64 V29 V24 136.0(6) . .
O43 V29 V24 31.3(4) . .
O70 V29 V24 83.0(4) . .
O51 V29 V24 122.8(4) . .
O44 V29 V24 82.7(4) . .
O47 V29 V24 48.2(3) . .
O64 V29 V23 135.4(5) . .
O43 V29 V23 82.9(4) . .
O70 V29 V23 31.3(4) . .
O51 V29 V23 83.9(4) . .
O44 V29 V23 122.2(4) . .
O47 V29 V23 47.8(3) . .
V24 V29 V23 60.21(10) . .
O64 V29 V18 130.3(6) . .
O43 V29 V18 124.6(4) . .
O70 V29 V18 79.6(4) . .
O51 V29 V18 29.2(4) . .
O44 V29 V18 78.2(3) . .
O47 V29 V18 45.5(3) . .
V24 V29 V18 93.69(11) . .
V23 V29 V18 63.29(10) . .
O31 V30 O4 106.1(6) . .
O31 V30 O34 102.6(7) . .
O4 V30 O34 93.1(6) . .
O31 V30 O26 103.0(7) . .
O4 V30 O26 88.6(5) . .
O34 V30 O26 152.7(5) . .
O31 V30 O14 100.6(6) . .
O4 V30 O14 153.1(5) . .
O34 V30 O14 84.5(5) . .
O26 V30 O14 81.9(5) . .
O31 V30 O21 175.1(6) . .
O4 V30 O21 78.8(5) . .
O34 V30 O21 77.8(5) . .
O26 V30 O21 75.9(4) . .
O14 V30 O21 74.6(4) . .
O31 V30 V15 137.1(5) . .
O4 V30 V15 31.2(4) . .
O34 V30 V15 83.1(4) . .
O26 V30 V15 84.4(3) . .
O14 V30 V15 122.3(3) . .
O21 V30 V15 47.8(3) . .
O31 V30 V22 133.7(6) . .
O4 V30 V22 82.0(4) . .
O34 V30 V22 31.1(4) . .
O26 V30 V22 123.0(4) . .
O14 V30 V22 82.3(4) . .
O21 V30 V22 47.1(3) . .
V15 V30 V22 60.02(10) . .
O31 V30 V7 132.5(6) . .
O4 V30 V7 80.3(4) . .
O34 V30 V7 124.3(4) . .
O26 V30 V7 29.5(3) . .
O14 V30 V7 79.1(3) . .
O21 V30 V7 46.6(3) . .
V15 V30 V7 63.19(10) . .
V22 V30 V7 93.65(11) . .
O63 V31 O41 105.2(6) . .
O63 V31 O65 103.7(7) . .
O41 V31 O65 91.6(6) . .
O63 V31 O52 102.2(6) . .
O41 V31 O52 88.3(5) . .
O65 V31 O52 153.2(5) . .
O63 V31 O46 100.1(6) . .
O41 V31 O46 154.3(5) . .
O65 V31 O46 86.8(5) . .
O52 V31 O46 81.8(5) . .
O63 V31 O53 174.9(6) . .
O41 V31 O53 79.1(5) . .
O65 V31 O53 78.5(5) . .
O52 V31 O53 75.1(4) . .
O46 V31 O53 75.4(4) . .
O63 V31 V17 131.3(5) . .
O41 V31 V17 80.8(4) . .
O65 V31 V17 124.6(4) . .
O52 V31 V17 29.2(3) . .
O46 V31 V17 79.1(3) . .
O53 V31 V17 46.1(3) . .
O63 V31 V19 136.0(5) . .
O41 V31 V19 30.8(4) . .
O65 V31 V19 82.2(4) . .
O52 V31 V19 84.1(3) . .
O46 V31 V19 123.9(3) . .
O53 V31 V19 48.6(3) . .
V17 V31 V19 63.78(10) . .
O63 V31 V8 130.1(5) . .
O41 V31 V8 124.5(4) . .
O65 V31 V8 80.2(4) . .
O52 V31 V8 77.8(4) . .
O46 V31 V8 30.0(3) . .
O53 V31 V8 45.4(3) . .
V17 V31 V8 61.42(10) . .
V19 V31 V8 93.95(12) . .
Mn2 O59 V27 101.7(5) . .
Mn2 O59 V24 101.7(5) . .
V27 O59 V24 152.6(6) . .
Mn2 O59 V13 103.9(5) . .
V27 O59 V13 94.4(4) . .
V24 O59 V13 93.5(4) . .
V12 O58 V9 107.8(5) . .
V12 O58 V18 107.8(5) . .
V9 O58 V18 109.9(5) . .
Mn1 O28 V25 102.3(5) . .
Mn1 O28 V15 101.5(5) . .
V25 O28 V15 153.0(6) . .
Mn1 O28 V6 104.0(5) . .
V25 O28 V6 93.8(4) . .
V15 O28 V6 92.7(5) . .
Mn2 O57 V18 98.4(5) . .
Mn2 O57 V17 98.3(5) . .
V18 O57 V17 162.8(5) . .
Mn2 O57 V12 99.5(4) . .
V18 O57 V12 91.0(4) . .
V17 O57 V12 90.2(4) . .
Mn2 O57 V10 99.5(4) . .
V18 O57 V10 86.5(4) . .
V17 O57 V10 86.8(4) . .
V12 O57 V10 161.1(5) . .
Mn2 O56 V8 98.7(5) . .
Mn2 O56 V9 97.9(4) . .
V8 O56 V9 163.1(5) . .
Mn2 O56 V12 99.3(4) . .
V8 O56 V12 90.2(4) . .
V9 O56 V12 90.0(4) . .
Mn2 O56 V13 99.6(5) . .
V8 O56 V13 87.4(4) . .
V9 O56 V13 86.9(4) . .
V12 O56 V13 161.1(5) . .
V7 O26 V30 116.8(6) . .
V10 O55 Pr3 141.9(6) . .
Mn1 O25 V7 98.5(5) . .
Mn1 O25 V14 99.2(5) . .
V7 O25 V14 161.5(6) . .
Mn1 O25 V11 100.5(5) . .
V7 O25 V11 91.1(4) . .
V14 O25 V11 90.9(4) . .
Mn1 O25 V6 99.0(4) . .
V7 O25 V6 85.3(4) . .
V14 O25 V6 86.6(4) . .
V11 O25 V6 160.5(5) . .
V11 O24 V14 108.7(5) . .
V11 O24 V20 109.0(5) . .
V14 O24 V20 109.8(5) . .
Mn1 O23 V21 98.6(5) . .
Mn1 O23 V20 97.8(5) . .
V21 O23 V20 163.5(5) . .
Mn1 O23 V11 99.0(4) . .
V21 O23 V11 90.0(4) . .
V20 O23 V11 89.4(4) . .
Mn1 O23 V16 99.9(5) . .
V21 O23 V16 88.0(4) . .
V20 O23 V16 87.3(4) . .
V11 O23 V16 161.1(5) . .
V20 O22 Pr2 131.6(6) . .
Mn1 O21 V21 96.9(4) . .
Mn1 O21 V7 96.1(5) . .
V21 O21 V7 91.0(4) . .
Mn1 O21 V22 94.5(4) . .
V21 O21 V22 91.6(4) . .
V7 O21 V22 168.8(5) . .
Mn1 O21 V15 93.0(4) . .
V21 O21 V15 169.8(5) . .
V7 O21 V15 90.6(4) . .
V22 O21 V15 85.0(4) . .
Mn1 O21 V30 176.6(6) . .
V21 O21 V30 86.4(4) . .
V7 O21 V30 84.9(4) . .
V22 O21 V30 84.4(4) . .
V15 O21 V30 83.7(4) . .
V11 O20 V21 109.5(6) . .
V11 O20 V7 107.7(5) . .
V21 O20 V7 109.4(5) . .
V18 O54 Pr3 130.9(6) . .
Mn2 O53 V8 97.7(5) . .
Mn2 O53 V17 96.8(5) . .
V8 O53 V17 90.6(4) . .
Mn2 O53 V27 92.8(5) . .
V8 O53 V27 92.4(4) . .
V17 O53 V27 169.4(6) . .
Mn2 O53 V31 175.5(6) . .
V8 O53 V31 86.2(4) . .
V17 O53 V31 85.4(4) . .
V27 O53 V31 84.7(4) . .
Mn2 O53 V19 92.7(4) . .
V8 O53 V19 169.1(6) . .
V17 O53 V19 91.2(4) . .
V27 O53 V19 83.9(4) . .
V31 O53 V19 83.3(4) . .
V17 O52 V31 116.3(7) . .
V18 O51 V29 115.4(6) . .
V8 O50 V13 108.9(6) . .
V8 O50 V27 112.5(5) . .
V13 O50 V27 103.6(5) . .
Mn2 O49 V19 102.0(5) . .
Mn2 O49 V23 100.6(5) . .
V19 O49 V23 151.8(6) . .
Mn2 O49 V10 103.9(5) . .
V19 O49 V10 95.3(5) . .
V23 O49 V10 95.5(4) . .
V21 O17 V16 108.1(5) . .
V21 O17 V22 111.7(5) . .
V16 O17 V22 104.0(5) . .
V16 O16 Pr2 138.6(6) . .
V14 O15 V6 109.5(5) . .
V14 O15 V25 112.9(5) . .
V6 O15 V25 104.2(5) . .
Mn2 O47 V9 97.7(4) . .
Mn2 O47 V18 97.9(5) . .
V9 O47 V18 91.4(4) . .
Mn2 O47 V23 93.2(5) . .
V9 O47 V23 168.1(5) . .
V18 O47 V23 91.7(4) . .
Mn2 O47 V24 94.2(5) . .
V9 O47 V24 90.5(4) . .
V18 O47 V24 167.4(5) . .
V23 O47 V24 84.1(4) . .
Mn2 O47 V29 175.3(6) . .
V9 O47 V29 85.7(4) . .
V18 O47 V29 85.3(4) . .
V23 O47 V29 83.2(3) . .
V24 O47 V29 82.5(4) . .
V21 O14 V30 114.9(6) . .
V8 O46 V31 113.7(6) . .
V16 O13 V20 108.9(5) . .
V16 O13 V28 104.7(5) . .
V20 O13 V28 111.4(5) . .
V22 O12 V15 116.1(6) . .
V6 O11 V7 108.8(5) . .
V6 O11 V15 105.9(5) . .
V7 O11 V15 113.6(5) . .
V10 O45 V17 109.0(6) . .
V10 O45 V19 104.8(5) . .
V17 O45 V19 112.7(5) . .
V28 O10 V26 118.5(7) . .
V25 O9 V28 115.6(6) . .
V21 O8 Pr2 129.8(6) . .
Mn1 O7 V20 97.4(4) . .
Mn1 O7 V14 97.6(5) . .
V20 O7 V14 90.8(4) . .
Mn1 O7 V28 93.7(5) . .
V20 O7 V28 91.8(4) . .
V14 O7 V28 168.0(5) . .
Mn1 O7 V25 93.4(5) . .
V20 O7 V25 168.6(5) . .
V14 O7 V25 91.3(4) . .
V28 O7 V25 83.9(4) . .
Mn1 O7 V26 175.8(6) . .
V20 O7 V26 85.8(4) . .
V14 O7 V26 85.1(4) . .
V28 O7 V26 83.4(4) . .
V25 O7 V26 83.3(3) . .
V9 O44 V29 115.3(6) . .
V29 O43 V24 117.4(6) . .
V20 O5 V26 114.3(6) . .
V30 O4 V15 117.8(6) . .
V12 O42 V8 109.1(5) . .
V12 O42 V17 108.4(5) . .
V8 O42 V17 109.7(5) . .
V19 O41 V31 117.9(7) . .
V6 O2 Pr1 154.2(7) . .
V17 O40 Pr3 132.9(6) . .
V25 O39 V26 116.2(6) . .
V11 O38 Pr2 139.7(6) . .
Mn1 O37 V22 101.4(5) . .
Mn1 O37 V28 100.6(5) . .
V22 O37 V28 153.9(6) . .
Mn1 O37 V16 103.0(5) . .
V22 O37 V16 94.4(4) . .
V28 O37 V16 94.1(4) . .
V14 O36 V26 116.7(7) . .
V22 O34 V30 116.5(6) . .
V9 O60 Pr1 130.3(7) . 1_456
V8 O61 Pr1 132.1(6) . 1_456
C11 O62 Pr3 149.9(14) . .
V27 O65 V31 116.6(6) . .
V9 O69 V13 109.5(5) . .
V9 O69 V24 111.0(5) . .
V13 O69 V24 104.5(5) . .
V29 O70 V23 117.4(6) . .
V10 O72 V18 108.3(5) . .
V10 O72 V23 105.0(6) . .
V18 O72 V23 111.8(5) . .
V10 O73 Pr2 153.1(6) . .
V12 O78 Pr1 137.6(6) . 1_456
V13 O77 Pr1 140.3(6) . 1_456
V23 O76 V24 116.5(6) . .
V19 O75 V27 116.2(6) . .
V12 O74 Pr3 137.3(6) . .
C6 O3W Pr1 155.1(15) . .
C7 N2 C12 124(2) . .
N2 C12 C10 117(2) . .
O62 C11 O101 125(2) . .
O62 C11 C9 118(2) . .
O101 C11 C9 117.0(18) . .
C12 C10 C9 121(2) . .
C8 C9 C10 118(2) . .
C8 C9 C11 119.7(19) . .
C10 C9 C11 122(2) . .
O100 C6 O3W 126(2) . .
O100 C6 C5 116.4(19) . .
O3W C6 C5 117(2) . .
C3 C5 C4 119(2) . .
C3 C5 C6 119(2) . .
C4 C5 C6 122(2) . .
C7 C8 C9 118(2) . .
C1 N1 C2 126(3) . .
N2 C7 C8 121(2) . .
C2 C4 C5 120(3) . .
C5 C3 C1 118(3) . .
N1 C2 C4 121(3) . .
N1 C1 C3 116(3) . .
C17 C18 C16 115(5) . .
C18 C17 C14 134(5) . .
C18 C17 C15 116(5) . .
C14 C17 C15 110(4) . .
C13 N4 C16 108(4) . .
C18 C16 N4 126(4) . .
O103 C15 O102 96(4) . .
O103 C15 C17 140(6) . .
O102 C15 C17 124(5) . .
C17 C14 C13 112(4) . .
N4 C13 C14 124(4) . .

loop_
_geom_bond_atom_site_label_1
_geom_bond_atom_site_label_2
_geom_bond_distance
_geom_bond_site_symmetry_2
Pr1 O3W 2.376(13) .
Pr1 O9W 2.480(13) .
Pr1 O77 2.495(12) 1_654
Pr1 O2 2.502(11) .
Pr1 O78 2.504(11) 1_654
Pr1 O2W 2.509(13) .
Pr1 O8W 2.533(12) .
Pr1 O61 2.594(11) 1_654
Pr1 O60 2.646(11) 1_654
Pr2 O16 2.445(12) .
Pr2 O38 2.459(12) .
Pr2 O6W 2.486(12) .
Pr2 O1W 2.503(12) .
Pr2 O4W 2.497(13) .
Pr2 O5W 2.522(14) .
Pr2 O73 2.557(10) .
Pr2 O22 2.581(12) .
Pr2 O8 2.605(11) .
Pr3 O62 2.480(14) .
Pr3 O14W 2.488(18) .
Pr3 O13W 2.518(18) .
Pr3 O11W 2.517(16) .
Pr3 O55 2.536(12) .
Pr3 O12W 2.547(19) .
Pr3 O74 2.554(12) .
Pr3 O54 2.656(12) .
Pr3 O40 2.677(13) .
Mn1 O7 1.849(11) .
Mn1 O21 1.851(10) .
Mn1 O23 1.870(10) .
Mn1 O25 1.893(11) .
Mn1 O28 1.911(11) .
Mn1 O37 1.914(11) .
Mn1 V15 3.038(4) .
Mn1 V25 3.047(4) .
Mn1 V28 3.047(4) .
Mn1 V22 3.054(4) .
Mn1 V21 3.058(4) .
Mn1 V20 3.063(4) .
Mn2 O47 1.839(11) .
Mn2 O53 1.862(12) .
Mn2 O56 1.876(10) .
Mn2 O57 1.882(11) .
Mn2 O59 1.902(11) .
Mn2 O49 1.927(11) .
Mn2 V27 3.031(4) .
Mn2 V23 3.040(4) .
Mn2 V19 3.061(4) .
Mn2 V24 3.070(4) .
Mn2 V9 3.075(4) .
Mn2 V17 3.078(4) .
V6 O19 1.599(13) .
V6 O2 1.645(11) .
V6 O11 1.918(11) .
V6 O15 1.955(12) .
V6 O28 2.274(12) .
V6 O25 2.430(10) .
V6 V15 3.108(4) .
V7 O18 1.608(13) .
V7 O26 1.718(12) .
V7 O11 1.920(11) .
V7 O20 1.982(11) .
V7 O25 2.166(11) .
V7 O21 2.274(11) .
V7 V30 3.116(4) .
V8 O61 1.621(11) .
V8 O46 1.698(12) .
V8 O50 1.918(12) .
V8 O42 1.933(11) .
V8 O56 2.178(11) .
V8 O53 2.218(11) .
V8 V31 3.107(4) .
V9 O60 1.631(11) .
V9 O44 1.692(12) .
V9 O69 1.913(12) .
V9 O58 1.942(11) .
V9 O56 2.191(11) .
V9 O47 2.229(11) .
V10 O73 1.636(11) .
V10 O55 1.642(11) .
V10 O72 1.923(12) .
V10 O45 1.918(12) .
V10 O49 2.202(11) .
V10 O57 2.366(10) .
V10 V19 3.115(4) .
V10 V18 3.118(4) .
V11 O35 1.625(12) .
V11 O38 1.663(11) .
V11 O20 1.920(11) .
V11 O24 1.933(11) .
V11 O25 2.246(10) .
V11 O23 2.308(11) .
V12 O74 1.630(12) .
V12 O78 1.657(10) .
V12 O42 1.924(11) .
V12 O58 1.949(11) .
V12 O57 2.245(10) .
V12 O56 2.256(11) .
V13 O48 1.602(12) .
V13 O77 1.652(11) .
V13 O69 1.918(12) .
V13 O50 1.934(12) .
V13 O59 2.210(10) .
V13 O56 2.352(11) .
V13 V27 3.097(4) .
V13 V24 3.108(4) .
V14 O1 1.576(13) .
V14 O36 1.710(13) .
V14 O15 1.922(11) .
V14 O24 1.948(11) .
V14 O25 2.177(11) .
V14 O7 2.262(12) .
V15 O6 1.581(11) .
V15 O4 1.821(12) .
V15 O12 1.850(12) .
V15 O11 1.976(11) .
V15 O28 2.013(12) .
V15 O21 2.316(10) .
V15 V30 3.109(4) .
V15 V22 3.111(4) .
V16 O27 1.581(13) .
V16 O16 1.680(11) .
V16 O13 1.916(11) .
V16 O17 1.946(11) .
V16 O37 2.207(11) .
V16 O23 2.331(11) .
V16 V28 3.113(4) .
V16 V22 3.114(4) .
V16 V20 3.119(4) .
V16 V21 3.120(4) .
V17 O40 1.596(12) .
V17 O52 1.685(12) .
V17 O45 1.923(11) .
V17 O42 1.943(11) .
V17 O57 2.180(11) .
V17 O53 2.241(11) .
V17 V31 3.098(4) .
V18 O54 1.606(11) .
V18 O51 1.684(13) .
V18 O72 1.924(11) .
V18 O58 1.955(10) .
V18 O57 2.178(11) .
V18 O47 2.232(12) .
V18 V29 3.117(4) .
V19 O66 1.594(12) .
V19 O41 1.798(13) .
V19 O75 1.827(12) .
V19 O49 2.011(11) .
V19 O45 2.014(12) .
V19 O53 2.344(11) .
V19 V31 3.105(4) .
V19 V27 3.106(4) .
V20 O22 1.616(11) .
V20 O5 1.691(12) .
V20 O13 1.917(12) .
V20 O24 1.950(12) .
V20 O23 2.187(11) .
V20 O7 2.216(11) .
V20 V26 3.112(4) .
V21 O8 1.632(11) .
V21 O14 1.693(11) .
V21 O17 1.908(11) .
V21 O20 1.948(11) .
V21 O23 2.157(11) .
V21 O21 2.224(10) .
V22 O33 1.591(13) .
V22 O34 1.799(13) .
V22 O12 1.817(12) .
V22 O17 2.004(11) .
V22 O37 2.032(12) .
V22 O21 2.290(11) .
V22 V30 3.112(5) .
V23 O71 1.584(12) .
V23 O76 1.802(12) .
V23 O70 1.822(12) .
V23 O49 2.024(11) .
V23 O72 2.023(12) .
V23 O47 2.321(10) .
V23 V29 3.112(5) .
V23 V24 3.114(4) .
V24 O67 1.581(13) .
V24 O43 1.813(12) .
V24 O76 1.859(12) .
V24 O69 2.012(11) .
V24 O59 2.054(12) .
V24 O47 2.328(12) .
V24 V29 3.096(5) .
V25 O32 1.592(12) .
V25 O9 1.822(12) .
V25 O39 1.821(12) .
V25 O28 2.000(11) .
V25 O15 2.007(12) .
V25 O7 2.315(11) .
V25 V28 3.090(4) .
V25 V26 3.103(4) .
V26 O30 1.571(14) .
V26 O10 1.825(14) .
V26 O39 1.835(12) .
V26 O36 1.954(15) .
V26 O5 2.007(12) .
V26 O7 2.355(11) .
V26 V28 3.101(5) .
V27 O68 1.577(13) .
V27 O75 1.832(11) .
V27 O65 1.825(13) .
V27 O59 2.005(12) .
V27 O50 2.006(11) .
V27 O53 2.301(11) .
V28 O3 1.590(13) .
V28 O10 1.784(13) .
V28 O9 1.831(11) .
V28 O13 2.014(11) .
V28 O37 2.044(11) .
V28 O7 2.306(12) .
V29 O64 1.578(13) .
V29 O43 1.810(12) .
V29 O70 1.820(12) .
V29 O51 1.998(12) .
V29 O44 2.004(12) .
V29 O47 2.368(11) .
V30 O31 1.575(13) .
V30 O4 1.810(12) .
V30 O34 1.860(14) .
V30 O26 1.939(13) .
V30 O14 2.012(12) .
V30 O21 2.343(11) .
V31 O63 1.577(13) .
V31 O41 1.826(12) .
V31 O65 1.841(13) .
V31 O52 1.959(13) .
V31 O46 2.006(11) .
V31 O53 2.329(12) .
O60 Pr1 2.646(11) 1_456
O61 Pr1 2.594(11) 1_456
O62 C11 1.25(2) .
O78 Pr1 2.504(11) 1_456
O77 Pr1 2.495(12) 1_456
O3W C6 1.25(2) .
N2 C7 1.31(3) .
N2 C12 1.31(3) .
O100 C6 1.24(3) .
O101 C11 1.28(3) .
C12 C10 1.37(3) .
C11 C9 1.50(3) .
C10 C9 1.40(3) .
C9 C8 1.36(3) .
C6 C5 1.51(3) .
C5 C3 1.33(3) .
C5 C4 1.38(3) .
C8 C7 1.37(3) .
N1 C1 1.30(4) .
N1 C2 1.25(3) .
C4 C2 1.36(3) .
C3 C1 1.49(4) .
C18 C17 1.18(5) .
C18 C16 1.34(5) .
C17 C14 1.32(5) .
C17 C15 1.472(10) .
O103 C15 1.25(5) .
N4 C13 1.39(5) .
N4 C16 1.47(5) .
C15 O102 1.34(6) .
C14 C13 1.43(5) .

loop_
_platon_squeeze_void_nr
_platon_squeeze_void_average_x
_platon_squeeze_void_average_y
_platon_squeeze_void_average_z
_platon_squeeze_void_volume
_platon_squeeze_void_count_electrons
1 -0.022 0.000 0.000 625.9 43.1
2 0.023 0.500 0.500 449.3 30.5
